data_4347462
loop_
_publ_author_name
'Xu, Hang'
'Fang, Ming'
'Cao, Chun-Shuai'
'Qiao, Wan-Zhen'
'Zhao, Bin'

_publ_section_title
;
 Unique (3,4,10)-Connected Lanthanide-Organic Framework as a Recyclable
 Chemical Sensor for Detecting Al(3.).
;
_journal_issue 10
_journal_name_full 'Inorganic chemistry'
_journal_page_first 4790
_journal_page_last 4794
_journal_paper_doi 10.1021/acs.inorgchem.6b00190
_journal_volume 55
_journal_year 2016
_chemical_formula_moiety '0.25(C656 H420 Eu20 O176), 0.5(O2)'
_chemical_formula_sum 'C164 H105 Eu5 O45'
_chemical_formula_weight 3555.28
_space_group_crystal_system orthorhombic
_space_group_IT_number 57
_space_group_name_Hall '-P 2c 2b'
_space_group_name_H-M_alt 'P b c m'
_atom_sites_solution_hydrogens geom
_atom_sites_solution_primary direct
_atom_sites_solution_secondary difmap
_audit_creation_date 2016-03-08
_audit_creation_method
;
Olex2 1.2
(compiled 2015.09.30 svn.r3233 for OlexSys, GUI svn.r5155)
;
_cell_angle_alpha 90.00
_cell_angle_beta 90.00
_cell_angle_gamma 90.00
_cell_formula_units_Z 4
_cell_length_a 24.0875(9)
_cell_length_b 27.8262(8)
_cell_length_c 30.3154(13)
_cell_measurement_reflns_used 5765
_cell_measurement_temperature 133(2)
_cell_measurement_theta_max 21.6410
_cell_measurement_theta_min 3.0120
_cell_volume 20319.3(13)
_computing_molecular_graphics 'Olex2 (Dolomanov et al., 2009)'
_computing_publication_material 'Olex2 (Dolomanov et al., 2009)'
_computing_structure_refinement 'XL (Sheldrick, 2008)'
_computing_structure_solution 'SHELXS-97 (Sheldrick, 1990)'
_diffrn_ambient_temperature 133(2)
_diffrn_measured_fraction_theta_full 0.978
_diffrn_measured_fraction_theta_max 0.978
_diffrn_measurement_device_type multi-scan
_diffrn_radiation_monochromator graphite
_diffrn_radiation_type MoK\a
_diffrn_radiation_wavelength 0.71073
_diffrn_reflns_av_R_equivalents 0.1147
_diffrn_reflns_av_unetI/netI 0.1471
_diffrn_reflns_limit_h_max 28
_diffrn_reflns_limit_h_min -19
_diffrn_reflns_limit_k_max 33
_diffrn_reflns_limit_k_min -30
_diffrn_reflns_limit_l_max 36
_diffrn_reflns_limit_l_min -25
_diffrn_reflns_number 61930
_diffrn_reflns_theta_full 25.01
_diffrn_reflns_theta_max 25.01
_diffrn_reflns_theta_min 2.85
_diffrn_source 'fine-focus sealed tube'
_exptl_absorpt_coefficient_mu 1.583
_exptl_crystal_density_diffrn 1.162
_exptl_crystal_density_method 'not measured'
_exptl_crystal_description block
_exptl_crystal_F_000 7056
_platon_squeeze_details
;
;
_refine_diff_density_max 1.877
_refine_diff_density_min -0.951
_refine_diff_density_rms 0.151
_refine_ls_extinction_method none
_refine_ls_goodness_of_fit_ref 1.021
_refine_ls_hydrogen_treatment constr
_refine_ls_matrix_type full
_refine_ls_number_parameters 1016
_refine_ls_number_reflns 17884
_refine_ls_number_restraints 71
_refine_ls_restrained_S_all 1.024
_refine_ls_R_factor_all 0.1726
_refine_ls_R_factor_gt 0.0945
_refine_ls_shift/su_max 0.001
_refine_ls_shift/su_mean 0.000
_refine_ls_structure_factor_coef Fsqd
_refine_ls_weighting_details 'calc w=1/[\s^2^(Fo^2^)+(0.1184P)^2^+5.3037P] where P=(Fo^2^+2Fc^2^)/3'
_refine_ls_weighting_scheme calc
_refine_ls_wR_factor_gt 0.2173
_refine_ls_wR_factor_ref 0.2751
_reflns_number_gt 9121
_reflns_number_total 17884
_reflns_threshold_expression >2sigma(I)
_cod_data_source_file ic6b00190_si_002.cif
_cod_data_source_block Eu
_cod_database_code 4347462
_olex2_refinement_description
;
1. Fixed Uiso
 At 1.2 times of:
  All C(H) groups
 At 1.5 times of:
  All C(H,H,H) groups, All O(H,H) groups
2. Restrained distances
 C3A-C8A
 1.36 with sigma of 0.02
 C3A-C78
 1.36 with sigma of 0.02
 C77-C78
 1.36 with sigma of 0.02
 C76-C77
 1.36 with sigma of 0.02
 C76-C73
 1.36 with sigma of 0.02
 C78-C75
 1.36 with sigma of 0.02
 C78-C9B
 1.36 with sigma of 0.02
 C73-C74
 1.36 with sigma of 0.02
 C73-C13B
 1.36 with sigma of 0.02
 C13B-C9B
 1.36 with sigma of 0.02
 C75-C74
 1.36 with sigma of 0.02
 C8A-C76
 2.41 with sigma of 0.02
 C74-C13B
 2.41 with sigma of 0.02
 C3A-C77
 2.41 with sigma of 0.02
 C75-C9B
 2.41 with sigma of 0.02
 C73-C3A
 2.41 with sigma of 0.02
 C77-C73
 2.41 with sigma of 0.02
 C74-C78
 2.41 with sigma of 0.02
 C78-C76
 2.41 with sigma of 0.02
 C27B-C24
 0.001 with sigma of 1.5
 O6A-Eu2 \\sim Eu2-O6B
 with sigma of 0.02
 O5A-Eu1 \\sim Eu1-O5B
 with sigma of 0.02
 O5A-C27A \\sim C27A-O6A
 with sigma of 0.02
 O1A-Eu1 \\sim Eu1-O1B
 with sigma of 0.02
 O1B-C1 \\sim C1-O1A
 with sigma of 0.02
 O12B-Eu1 \\sim Eu1-O12A
 with sigma of 0.02
 O12B-C80 \\sim C80-O12A
 with sigma of 0.02
 O6B-C27B \\sim C27B-O5B
 with sigma of 0.02
 C27B-O5B \\sim O5A-C27A
 with sigma of 0.02
 C27A-O6A \\sim O6B-C27B
 with sigma of 0.02
 C27A-C24_$1 \\sim C24_$1-C27B
 with sigma of 0.02
3. Rigid bond restraints
 C73, C76
 with sigma for 1-2 distances of 0.001 and sigma for 1-3 distances of 0.001
 C73, C13B
 with sigma for 1-2 distances of 0.001 and sigma for 1-3 distances of 0.001
4. Uiso/Uaniso restraints and constraints
Uanis(C27B) \\sim Ueq, Uanis(C27A) \\sim Ueq, Uanis(O6A) \\sim Ueq, Uanis(O6B)
\\sim Ueq: with sigma of 0.005 and sigma for terminal atoms of 0.005
Uanis(O5A) \\sim Ueq, Uanis(O5B) \\sim Ueq: with sigma of 0.005 and sigma for
terminal atoms of 0.005
Uanis(O4AA) = Uanis(O6BA)
Uanis(O1A) = Uanis(O1B)
Uanis(O6A) = Uanis(O6B)
Uanis(O5A) = Uanis(O5B)
Uanis(O12A) = Uanis(O12B)
Uanis(C74) = Uanis(C8A)
Uanis(C75) = Uanis(C3A)
Uanis(C13B) = Uanis(C76)
Uanis(C9B) = Uanis(C77)
Uanis(C27A) = Uanis(C27B)
5. Others
 Sof(C75)=Sof(H75)=Sof(C74)=Sof(H74)=Sof(C9B)=Sof(H9B)=Sof(C13B)=Sof(H13B)=1-
 FVAR(1)
 Sof(C8A)=Sof(H8A)=Sof(C3A)=Sof(H3A)=Sof(C77)=Sof(H77)=Sof(C76)=Sof(H76)=FVAR(1)
 Sof(O5B)=Sof(O6B)=Sof(C27B)=1-FVAR(2)
 Sof(O6A)=Sof(C27A)=Sof(O5A)=FVAR(2)
 Sof(O1B)=1-FVAR(3)
 Sof(O1A)=FVAR(3)
 Sof(O12B)=1-FVAR(4)
 Sof(O12A)=FVAR(4)
 Fixed Sof: H24A(0.5) H24B(0.5) H23A(0.5) H23B(0.5) H22A(0.5) H22B(0.5)
 H81A(0.5) H81B(0.5) H81C(0.5) H20A(0.5) H20B(0.5) H21A(0.5) H21B(0.5)
 H25A(0.5) H25B(0.5) O4AA(0.25) O6BA(0.25)
6.a Riding coordinates:
 O24(H24A,H24B), O23(H23A,H23B), O22(H22A,H22B), O20(H20A,H20B), O21(H21A,
 H21B), O25(H25A,H25B)
6.b Aromatic/amide H refined with riding coordinates:
 C49(H49), C45(H45), C0AA(H0AA), C20(H20), C119(H119), C17(H17), C31(H31),
 C12(H12), C6(H6), C5(H5), C47(H47), C43(H43), C16(H16), C52(H52), C13(H13),
 C18(H18), C66(H66), C62(H62), C9(H9), C57(H57), C71(H71), C4(H4), C36(H36),
 C32(H32), C59(H59), C50(H50), C58(H58), C3(H3), C39(H39), C26(H26), C30(H30),
 C40(H40), C56(H56), C33(H33), C22(H22), C25(H25), C70(H70), C23(H23), C65(H65),
  C69(H69), C44(H44), C75(H75), C74(H74), C9B(H9B), C13B(H13B), C8A(H8A),
 C3A(H3A), C77(H77), C76(H76)
6.c Idealised Me refined as rotating group:
 C81(H81A,H81B,H81C)
;
_olex2_submission_special_instructions 'No special instructions were received'

loop_
_space_group_symop_id
_space_group_symop_operation_xyz
1 'x, y, z'
2 '-x, -y, z+1/2'
3 'x, -y+1/2, -z'
4 '-x, y+1/2, -z+1/2'
5 '-x, -y, -z'
6 'x, y, -z-1/2'
7 '-x, y-1/2, z'
8 'x, -y-1/2, z-1/2'

loop_
_atom_site_label
_atom_site_type_symbol
_atom_site_fract_x
_atom_site_fract_y
_atom_site_fract_z
_atom_site_U_iso_or_equiv
_atom_site_adp_type
_atom_site_occupancy
_atom_site_calc_flag
_atom_site_disorder_assembly
_atom_site_disorder_group
_atom_site_site_symmetry_order
_atom_site_refinement_flags_posn
_atom_site_refinement_flags_adp
_atom_site_refinement_flags_occupancy
Eu1 Eu 0.75636(3) 0.76293(2) 0.36313(2) 0.0471(2) Uani 1 d . . 1 D . .
Eu3 Eu 0.87839(4) 0.27268(3) 0.7500 0.0497(3) Uani 1 d . . 2 S T P
Eu2 Eu 0.77383(4) 0.85184(3) 0.2500 0.0533(3) Uani 1 d . . 2 DS T P
Eu4 Eu 0.61793(4) 0.29552(3) 1.2500 0.0584(3) Uani 1 d . . 2 S T P
O24 O 0.7125(5) 0.3314(5) 1.2500 0.070(4) Uani 1 d . . 2 S T P
H24A H 0.7322 0.3176 1.2305 0.106 Uiso 0.50 d . . 1 R . .
H24B H 0.7273 0.3275 1.2752 0.106 Uiso 0.50 d . . 1 R . .
O4 O 0.8901(4) 0.3300(3) 0.6940(3) 0.063(2) Uani 1 d . . 1 . . .
O23 O 0.7855(5) 0.3122(5) 0.7500 0.072(4) Uani 1 d . . 2 S T P
H23A H 0.7655 0.2996 0.7699 0.107 Uiso 0.50 d . . 1 R . .
H23B H 0.7702 0.3082 0.7250 0.107 Uiso 0.50 d . . 1 R . .
O19 O 0.7597(3) 0.7710(3) 0.2854(3) 0.0443(19) Uani 1 d . . 1 . . .
O9 O 0.6822(4) 0.2532(4) 1.2021(4) 0.078(3) Uani 1 d . . 1 . . .
C60 C 0.5960(5) 0.9666(4) 0.4095(5) 0.049(3) Uani 1 d . . 1 . . .
O13 O 0.6845(4) 0.8179(3) 0.3490(3) 0.072(3) Uani 1 d . . 1 . . .
C37 C 0.7182(6) 0.1085(4) 1.0382(5) 0.058(3) Uani 1 d . . 1 . . .
C49 C 0.7598(5) -0.0397(4) 1.0577(5) 0.056(3) Uani 1 d . . 1 . . .
H49 H 0.7649 -0.0190 1.0815 0.067 Uiso 1 calc . . 1 R . .
O15 O 0.6881(5) 1.1081(4) 0.6853(5) 0.113(4) Uani 1 d . . 1 . . .
C45 C 0.7189(5) 0.0588(4) 1.0418(4) 0.054(3) Uani 1 d . . 1 . . .
H45 H 0.7013 0.0441 1.0655 0.065 Uiso 1 calc . . 1 R . .
C61 C 0.5692(5) 1.0052(4) 0.4375(5) 0.059(4) Uani 1 d . . 1 . . .
C72 C 0.5020(6) 1.0708(4) 0.4421(5) 0.063(4) Uani 1 d A . 1 . . .
C35 C 0.7690(6) 0.1026(4) 0.9686(5) 0.057(3) Uani 1 d . . 1 . . .
C0AA C 0.7395(6) -0.0528(5) 0.9829(5) 0.067(4) Uani 1 d . . 1 . . .
H0AA H 0.7314 -0.0410 0.9550 0.081 Uiso 1 calc . . 1 R . .
C20 C 0.9610(5) 0.4834(4) 0.4297(5) 0.056(3) Uani 1 d . . 1 . . .
H20 H 0.9696 0.4947 0.4016 0.068 Uiso 1 calc . . 1 R . .
C119 C 0.5277(5) 1.0332(4) 0.4175(5) 0.060(4) Uani 1 d . . 1 . . .
H119 H 0.5171 1.0273 0.3885 0.072 Uiso 1 calc . . 1 R . .
C17 C 0.9555(6) 0.4031(4) 0.5837(4) 0.059(3) Uani 1 d . . 1 . . .
H17 H 0.9927 0.4007 0.5760 0.071 Uiso 1 calc . . 1 R . .
C7 C 0.8972(5) 0.5541(4) 0.4377(4) 0.048(3) Uani 1 d . . 1 . . .
C31 C 0.8430(7) 0.1187(5) 0.9143(5) 0.078(5) Uani 1 d . . 1 . . .
H31 H 0.8659 0.0965 0.9283 0.093 Uiso 1 calc . . 1 R . .
C14 C 0.8803(5) 0.3838(4) 0.6343(4) 0.054(3) Uani 1 d . . 1 . . .
C12 C 0.8644(6) 0.4341(5) 0.5721(5) 0.066(4) Uani 1 d . . 1 . . .
H12 H 0.8396 0.4524 0.5556 0.079 Uiso 1 calc . . 1 R . .
C6 C 0.8864(5) 0.5909(4) 0.4656(5) 0.061(4) Uani 1 d . . 1 . . .
H6 H 0.8936 0.5875 0.4956 0.073 Uiso 1 calc . . 1 R . .
C5 C 0.8643(6) 0.6344(5) 0.4492(5) 0.067(4) Uani 1 d . . 1 . . .
H5 H 0.8587 0.6603 0.4680 0.080 Uiso 1 calc . . 1 R . .
O11 O 0.6816(4) 0.7052(3) 0.3437(3) 0.076(3) Uani 1 d . . 1 . . .
C47 C 0.7705(5) 0.0532(4) 0.9743(4) 0.054(3) Uani 1 d . . 1 . . .
H47 H 0.7888 0.0344 0.9535 0.064 Uiso 1 calc . . 1 R . .
C43 C 0.6279(7) 0.1638(6) 1.1260(7) 0.100(6) Uani 1 d . . 1 . . .
H43 H 0.5905 0.1631 1.1336 0.120 Uiso 1 calc . . 1 R . .
C8 C 0.9226(5) 0.5069(4) 0.4544(5) 0.049(3) Uani 1 d . . 1 . . .
C16 C 0.9359(7) 0.3810(5) 0.6223(6) 0.081(5) Uani 1 d . . 1 . . .
H16 H 0.9606 0.3643 0.6402 0.097 Uiso 1 calc . . 1 R . .
C48 C 0.7492(5) -0.0213(4) 1.0175(4) 0.045(3) Uani 1 d . . 1 . . .
C52 C 0.7420(6) -0.1018(4) 0.9900(5) 0.072(4) Uani 1 d . . 1 . . .
H52 H 0.7357 -0.1226 0.9665 0.086 Uiso 1 calc . . 1 R . .
C13 C 0.8461(6) 0.4135(5) 0.6103(5) 0.062(4) Uani 1 d . . 1 . . .
H13 H 0.8102 0.4195 0.6202 0.075 Uiso 1 calc . . 1 R . .
C55 C 0.6482(5) 0.8954(4) 0.3591(5) 0.053(3) Uani 1 d . . 1 . . .
C10 C 0.9346(5) 0.4502(4) 0.5136(4) 0.047(3) Uani 1 d . . 1 . . .
C18 C 0.9743(5) 0.4261(4) 0.4883(4) 0.048(3) Uani 1 d . . 1 . . .
H18 H 0.9916 0.3991 0.5000 0.057 Uiso 1 calc . . 1 R . .
C63 C 0.5612(5) 1.0495(4) 0.5045(5) 0.056(3) Uani 1 d . . 1 . . .
C51 C 0.7536(5) -0.1207(5) 1.0309(4) 0.057(4) Uani 1 d . . 1 . . .
C66 C 0.6540(7) 1.0697(6) 0.6041(6) 0.085(5) Uani 1 d . . 1 . . .
H66 H 0.6912 1.0647 0.6110 0.101 Uiso 1 calc . . 1 R . .
C62 C 0.5842(6) 1.0130(5) 0.4792(5) 0.059(3) Uani 1 d . . 1 . . .
H62 H 0.6111 0.9933 0.4918 0.071 Uiso 1 calc . . 1 R . .
C46 C 0.7453(5) 0.0309(4) 1.0105(4) 0.053(3) Uani 1 d . . 1 . . .
C64 C 0.5807(6) 1.0633(5) 0.5509(5) 0.064(4) Uani 1 d . . 1 . . .
O22 O 0.9735(6) 0.2769(5) 0.7500 0.087(4) Uani 1 d . . 2 S T P
H22A H 0.9938 0.2776 0.7729 0.130 Uiso 0.50 d . . 1 R . .
H22B H 0.9938 0.2776 0.7271 0.130 Uiso 0.50 d . . 1 R . .
O26 O 0.6118(4) 0.3528(4) 1.1948(4) 0.080(3) Uani 1 d . . 1 . . .
O10 O 0.5976(5) 0.2293(4) 1.1958(4) 0.088(3) Uani 1 d . . 1 . . .
O2 O 0.8047(4) 0.6850(3) 0.3500(3) 0.067(3) Uani 1 d . . 1 . . .
O8 O 0.8130(5) 0.2296(3) 0.7966(4) 0.086(3) Uani 1 d . . 1 . . .
O7 O 0.8965(5) 0.2071(4) 0.8066(4) 0.085(3) Uani 1 d . . 1 . . .
C9 C 0.9095(5) 0.4915(4) 0.4966(5) 0.051(3) Uani 1 d . . 1 . . .
H9 H 0.8839 0.5085 0.5135 0.062 Uiso 1 calc . . 1 R . .
O1B O 0.800(3) 0.7101(19) 0.4185(7) 0.076(12) Uani 0.36(10) d . 2 1 D . .
C67 C 0.6184(6) 1.0974(5) 0.6331(5) 0.071(4) Uani 1 d . . 1 . . .
O18 O 0.7655(5) 0.8135(3) 0.4229(4) 0.092(4) Uani 1 d . . 1 . . .
C57 C 0.6099(6) 0.9748(5) 0.3660(5) 0.067(4) Uani 1 d . . 1 . . .
H57 H 0.6024 1.0046 0.3534 0.081 Uiso 1 calc . . 1 R . .
O3 O 0.8091(5) 0.3688(4) 0.6859(4) 0.094(3) Uani 1 d . . 1 . . .
C71 C 0.5203(5) 1.0781(4) 0.4848(4) 0.054(3) Uani 1 d . . 1 . . .
H71 H 0.5049 1.1031 0.5010 0.065 Uiso 1 calc . . 1 R . .
C4 C 0.8829(6) 0.5572(4) 0.3934(5) 0.064(4) Uani 1 d . . 1 . . .
H4 H 0.8888 0.5313 0.3746 0.077 Uiso 1 calc . . 1 R . .
C36 C 0.7434(6) 0.1286(5) 1.0012(5) 0.066(4) Uani 1 d . . 1 . . .
H36 H 0.7427 0.1619 0.9983 0.079 Uiso 1 calc . . 1 R . .
C32 C 0.7755(7) 0.1815(5) 0.8688(5) 0.074(4) Uani 1 d . . 1 . . .
H32 H 0.7516 0.2014 0.8531 0.089 Uiso 1 calc . . 1 R . .
O14 O 0.6985(4) 0.8714(3) 0.2953(3) 0.061(2) Uani 1 d . . 1 . . .
C81 C 0.7492(6) 0.6993(5) 0.2500 0.039(4) Uani 1 d . . 2 S T P
H81A H 0.7168 0.6921 0.2327 0.058 Uiso 0.50 calc . -1 1 GR . .
H81B H 0.7436 0.6884 0.2797 0.058 Uiso 0.50 calc . -1 1 GR . .
H81C H 0.7808 0.6833 0.2375 0.058 Uiso 0.50 calc . -1 1 GR . .
C19 C 0.9884(5) 0.4414(5) 0.4464(5) 0.059(3) Uani 1 d . . 1 . . .
C73 C 0.4594(6) 1.1019(5) 0.4238(5) 0.073(4) Uani 1 d . . 1 D U .
C59 C 0.6092(5) 0.9227(5) 0.4270(5) 0.067(4) Uani 1 d . . 1 . . .
H59 H 0.6016 0.9168 0.4566 0.081 Uiso 1 calc . . 1 R . .
C34 C 0.7902(6) 0.1261(4) 0.9298(5) 0.060(4) Uani 1 d . . 1 . . .
C21 C 1.0302(5) 0.4171(5) 0.4205(4) 0.054(3) Uani 1 d . . 1 . . .
C50 C 0.7635(6) -0.0894(4) 1.0645(5) 0.059(3) Uani 1 d . . 1 . . .
H50 H 0.7727 -0.1011 1.0923 0.071 Uiso 1 calc . . 1 R . .
C82 C 0.7580(6) 0.7473(6) 0.2500 0.048(4) Uani 1 d . . 2 S T P
O20 O 0.8667(7) 0.8263(8) 0.2500 0.138(7) Uani 1 d . . 2 S T P
H20A H 0.8816 0.8341 0.2744 0.206 Uiso 0.50 d . . 1 R . .
H20B H 0.8836 0.8401 0.2289 0.206 Uiso 0.50 d . . 1 R . .
C11 C 0.9183(5) 0.4291(4) 0.5567(4) 0.051(3) Uani 1 d . . 1 . . .
C38 C 0.6963(6) 0.1388(5) 1.0751(5) 0.065(4) Uani 1 d . . 1 . . .
C28 C 0.8486(7) 0.2069(4) 0.8170(5) 0.057(3) Uani 1 d . . 1 . . .
C15 C 0.8579(7) 0.3582(5) 0.6744(5) 0.067(4) Uani 1 d . . 1 . . .
O17 O 0.7496(7) 0.7981(4) 0.4910(4) 0.146(7) Uani 1 d . . 1 . . .
C42 C 0.6452(6) 0.2283(5) 1.1828(5) 0.070(4) Uani 1 d . . 1 . . .
O12B O 0.6785(11) 0.7359(9) 0.4081(8) 0.061(5) Uani 0.46(3) d . 2 1 D . .
C54 C 0.6804(6) 0.8595(5) 0.3327(5) 0.061(4) Uani 1 d . . 1 . . .
C58 C 0.6333(6) 0.8874(5) 0.4021(5) 0.068(4) Uani 1 d . . 1 . . .
H58 H 0.6397 0.8573 0.4145 0.082 Uiso 1 calc . . 1 R . .
C2 C 0.8512(6) 0.6384(4) 0.4050(5) 0.063(4) Uani 1 d . . 1 . . .
C29 C 0.8293(7) 0.1765(5) 0.8555(5) 0.069(4) Uani 1 d . . 1 . . .
C3 C 0.8597(6) 0.6000(5) 0.3775(5) 0.067(4) Uani 1 d . . 1 . . .
H3 H 0.8499 0.6024 0.3479 0.080 Uiso 1 calc . . 1 R . .
C1 C 0.8208(6) 0.6818(5) 0.3891(4) 0.069(4) Uani 1 d . . 1 D . .
C41 C 0.6623(6) 0.1950(6) 1.1476(6) 0.079(5) Uani 1 d . . 1 . . .
C39 C 0.7337(7) 0.1686(6) 1.0974(6) 0.085(5) Uani 1 d . . 1 . . .
H39 H 0.7712 0.1679 1.0903 0.102 Uiso 1 calc . . 1 R . .
C26 C 1.0659(6) 0.4427(6) 0.3903(5) 0.079(4) Uani 1 d . . 1 . . .
H26 H 1.0624 0.4756 0.3861 0.095 Uiso 1 calc . . 1 R . .
C30 C 0.8626(7) 0.1438(5) 0.8779(6) 0.075(4) Uani 1 d . . 1 . . .
H30 H 0.8988 0.1386 0.8684 0.090 Uiso 1 calc . . 1 R . .
C40 C 0.7142(7) 0.2002(6) 1.1312(6) 0.086(5) Uani 1 d . . 1 . . .
H40 H 0.7372 0.2244 1.1418 0.103 Uiso 1 calc . . 1 R . .
C56 C 0.6350(6) 0.9393(5) 0.3408(5) 0.076(4) Uani 1 d . . 1 . . .
H56 H 0.6430 0.9451 0.3113 0.092 Uiso 1 calc . . 1 R . .
C80 C 0.6669(7) 0.7019(5) 0.3819(6) 0.071(4) Uani 1 d . . 1 D . .
C33 C 0.7564(6) 0.1575(5) 0.9052(6) 0.072(4) Uani 1 d . . 1 . . .
H33 H 0.7198 0.1621 0.9140 0.087 Uiso 1 calc . . 1 R . .
O5B O 0.8273(13) 0.8187(11) 0.3537(12) 0.071(4) Uani 0.310(15) d . 2 1 D U .
C22 C 1.0408(6) 0.3684(5) 0.4262(5) 0.081(5) Uani 1 d . . 1 . . .
H22 H 1.0229 0.3520 0.4489 0.097 Uiso 1 calc . . 1 R . .
C53 C 0.7561(8) 0.8259(5) 0.4605(5) 0.080(5) Uani 1 d . . 1 . . .
C25 C 1.1060(6) 0.4163(7) 0.3675(5) 0.078(5) Uani 1 d . . 1 . . .
H25 H 1.1306 0.4329 0.3494 0.094 Uiso 1 calc . . 1 R . .
C70 C 0.5450(7) 1.0850(6) 0.5813(6) 0.099(6) Uani 1 d . . 1 . . .
H70 H 0.5076 1.0880 0.5744 0.119 Uiso 1 calc . . 1 R . .
C23 C 1.0773(7) 0.3432(6) 0.3991(6) 0.094(6) Uani 1 d . . 1 . . .
H23 H 1.0790 0.3098 0.4005 0.113 Uiso 1 calc . . 1 R . .
C65 C 0.6309(8) 1.0510(7) 0.5657(6) 0.118(8) Uani 1 d . . 1 . . .
H65 H 0.6515 1.0288 0.5496 0.141 Uiso 1 calc . . 1 R . .
C69 C 0.5635(7) 1.1016(6) 0.6207(6) 0.088(5) Uani 1 d . . 1 . . .
H69 H 0.5385 1.1162 0.6399 0.105 Uiso 1 calc . . 1 R . .
C44 C 0.6466(6) 0.1333(5) 1.0932(6) 0.088(6) Uani 1 d . . 1 . . .
H44 H 0.6238 0.1083 1.0837 0.106 Uiso 1 calc . . 1 R . .
C68 C 0.6421(6) 1.1174(6) 0.6738(6) 0.081(5) Uani 1 d . . 1 . . .
O21 O 0.7885(11) 0.9327(5) 0.2500 0.149(9) Uani 1 d . . 2 S T P
H21A H 0.7918 0.9501 0.2729 0.223 Uiso 0.50 d . . 1 R . .
H21B H 0.7918 0.9501 0.2271 0.223 Uiso 0.50 d . . 1 R . .
C78 C 0.3777(5) 1.1658(4) 0.3950(4) 0.061(4) Uani 1 d . . 1 D . .
C75 C 0.4160(8) 1.1491(8) 0.3650(5) 0.075(6) Uani 0.664(11) d A 2 1 D . .
H75 H 0.4154 1.1598 0.3359 0.090 Uiso 0.664(11) calc A 2 1 R . .
C74 C 0.4562(8) 1.1158(7) 0.3790(5) 0.070(6) Uani 0.664(11) d A 2 1 D . .
H74 H 0.4808 1.1027 0.3587 0.084 Uiso 0.664(11) calc A 2 1 R . .
C9B C 0.3770(10) 1.1486(10) 0.4379(6) 0.095(9) Uani 0.664(11) d A 2 1 D . .
H9B H 0.3488 1.1574 0.4573 0.114 Uiso 0.664(11) calc A 2 1 R . .
C13B C 0.4191(9) 1.1179(8) 0.4514(6) 0.085(7) Uani 0.664(11) d A 2 1 D U .
H13B H 0.4198 1.1079 0.4806 0.102 Uiso 0.664(11) calc A 2 1 R . .
C8A C 0.4139(15) 1.0862(10) 0.3974(12) 0.070(6) Uani 0.336(11) d A 1 1 D . .
H8A H 0.4088 1.0535 0.3923 0.084 Uiso 0.336(11) calc A 1 1 R . .
C3A C 0.3780(13) 1.1186(8) 0.3798(11) 0.075(6) Uani 0.336(11) d A 1 1 D . .
H3A H 0.3537 1.1092 0.3576 0.090 Uiso 0.336(11) calc A 1 1 R . .
C77 C 0.4151(15) 1.1791(9) 0.4276(13) 0.095(9) Uani 0.336(11) d A 1 1 D . .
H77 H 0.4124 1.2094 0.4404 0.114 Uiso 0.336(11) calc A 1 1 R . .
C76 C 0.4563(14) 1.1478(9) 0.4413(12) 0.085(7) Uani 0.336(11) d A 1 1 D U .
H76 H 0.4820 1.1576 0.4624 0.102 Uiso 0.336(11) calc A 1 1 R . .
C24 C 1.1111(7) 0.3682(8) 0.3702(5) 0.090(6) Uani 1 d . . 1 D . .
O6B O 0.8182(14) 0.8850(11) 0.3142(9) 0.078(4) Uani 0.310(15) d . 2 1 D U .
C27B C 0.8325(14) 0.8619(12) 0.3469(15) 0.083(7) Uani 0.310(15) d . 2 1 D U .
O25 O 0.5231(7) 0.3014(5) 1.2500 0.090(5) Uani 1 d . . 2 S T P
H25A H 0.5028 0.3027 1.2729 0.136 Uiso 0.50 d . . 1 R . .
H25B H 0.5028 0.3027 1.2271 0.136 Uiso 0.50 d . . 1 R . .
O4AA O 0.5635(11) 0.7810(13) 0.2500 0.106(8) Uani 0.50 d . . 2 S T P
O6BA O 0.6233(11) 0.7687(13) 0.2500 0.106(8) Uani 0.50 d . . 2 S T P
O6A O 0.8090(6) 0.8578(6) 0.3255(5) 0.078(4) Uani 0.690(15) d . 1 1 D U .
C27A C 0.8477(10) 0.8361(6) 0.3441(8) 0.083(7) Uani 0.690(15) d . 1 1 D U .
O5A O 0.8469(6) 0.7912(5) 0.3484(5) 0.071(4) Uani 0.690(15) d . 1 1 D U .
O1A O 0.822(3) 0.7206(11) 0.4123(12) 0.076(12) Uani 0.64(10) d . 1 1 D . .
O12A O 0.6974(9) 0.7169(9) 0.4134(5) 0.061(5) Uani 0.54(3) d . 1 1 D . .

loop_
_atom_site_aniso_label
_atom_site_aniso_U_11
_atom_site_aniso_U_22
_atom_site_aniso_U_33
_atom_site_aniso_U_23
_atom_site_aniso_U_13
_atom_site_aniso_U_12
Eu1 0.0620(4) 0.0364(3) 0.0429(4) -0.0013(3) -0.0039(3) -0.0034(3)
Eu3 0.0508(5) 0.0553(5) 0.0430(5) 0.000 0.000 -0.0029(4)
Eu2 0.0528(6) 0.0475(5) 0.0595(6) 0.000 0.000 -0.0078(4)
Eu4 0.0554(6) 0.0615(6) 0.0584(7) 0.000 0.000 0.0030(5)
O24 0.056(8) 0.091(9) 0.065(9) 0.000 0.000 0.014(7)
O4 0.066(6) 0.068(5) 0.055(6) 0.007(5) -0.006(5) 0.001(5)
O23 0.041(7) 0.102(10) 0.072(10) 0.000 0.000 -0.009(7)
O19 0.047(5) 0.048(4) 0.037(5) -0.011(4) 0.001(4) -0.004(4)
O9 0.066(7) 0.087(7) 0.082(8) -0.029(6) -0.006(6) -0.005(5)
C60 0.045(7) 0.039(6) 0.064(9) -0.003(6) -0.003(7) -0.004(5)
O13 0.083(7) 0.069(6) 0.064(7) 0.009(5) 0.006(6) 0.015(5)
C37 0.064(9) 0.045(7) 0.064(9) 0.000(7) 0.000(8) 0.003(6)
C49 0.058(8) 0.048(7) 0.061(9) 0.004(6) -0.001(7) -0.005(6)
O15 0.092(9) 0.132(10) 0.115(11) -0.060(8) -0.031(8) 0.029(8)
C45 0.049(8) 0.060(8) 0.053(8) 0.009(6) 0.011(7) -0.024(6)
C61 0.056(8) 0.050(7) 0.072(10) 0.001(7) 0.007(8) 0.003(6)
C72 0.071(9) 0.056(8) 0.061(9) -0.003(7) -0.005(8) 0.009(7)
C35 0.065(9) 0.054(8) 0.053(8) 0.012(7) -0.009(7) 0.012(7)
C0AA 0.090(11) 0.058(8) 0.054(9) 0.024(7) 0.015(8) 0.011(7)
C20 0.045(7) 0.054(7) 0.070(10) 0.008(7) -0.006(7) 0.003(6)
C119 0.060(9) 0.047(7) 0.072(10) -0.004(6) -0.007(8) 0.005(6)
C17 0.067(9) 0.057(7) 0.053(8) 0.021(6) -0.002(7) 0.003(6)
C7 0.054(8) 0.043(6) 0.048(8) 0.008(6) 0.009(7) 0.008(6)
C31 0.103(13) 0.052(8) 0.078(11) 0.016(8) 0.011(10) 0.007(8)
C14 0.052(8) 0.065(8) 0.044(8) 0.009(6) 0.003(7) 0.003(6)
C12 0.075(10) 0.076(9) 0.046(8) 0.007(7) 0.006(8) 0.017(7)
C6 0.068(9) 0.060(8) 0.055(9) 0.013(7) 0.026(7) 0.020(7)
C5 0.081(10) 0.067(8) 0.053(9) 0.009(7) 0.003(8) 0.028(7)
O11 0.101(8) 0.090(7) 0.036(5) -0.007(5) 0.012(6) -0.048(6)
C47 0.072(9) 0.039(6) 0.049(8) 0.009(6) -0.002(7) 0.006(6)
C43 0.059(10) 0.122(14) 0.120(17) -0.033(13) 0.019(11) -0.024(10)
C8 0.035(6) 0.042(6) 0.069(9) 0.019(6) -0.004(7) 0.005(5)
C16 0.087(12) 0.070(9) 0.085(12) 0.022(9) -0.004(10) -0.005(8)
C48 0.046(7) 0.039(6) 0.051(8) 0.014(6) 0.006(6) -0.001(5)
C52 0.111(13) 0.036(7) 0.068(10) 0.006(7) 0.012(9) 0.005(7)
C13 0.055(8) 0.076(9) 0.056(9) 0.012(7) 0.012(7) 0.024(7)
C55 0.047(7) 0.050(7) 0.061(9) -0.002(6) -0.006(7) 0.011(6)
C10 0.031(6) 0.056(7) 0.054(8) 0.005(6) 0.011(6) 0.003(5)
C18 0.039(7) 0.058(7) 0.047(8) 0.008(6) 0.000(6) -0.005(5)
C63 0.059(8) 0.048(7) 0.062(9) -0.001(6) -0.002(7) -0.005(6)
C51 0.067(9) 0.066(8) 0.040(7) 0.019(7) 0.023(7) 0.010(7)
C66 0.070(10) 0.103(11) 0.080(12) -0.011(10) -0.005(10) -0.013(9)
C62 0.057(8) 0.066(8) 0.054(9) 0.000(7) -0.003(7) -0.005(7)
C46 0.059(8) 0.048(7) 0.051(8) 0.005(6) -0.002(7) 0.001(6)
C64 0.047(8) 0.079(9) 0.067(10) -0.036(8) -0.012(7) 0.013(7)
O22 0.076(10) 0.126(12) 0.057(9) 0.000 0.000 0.003(9)
O26 0.071(7) 0.092(7) 0.076(7) 0.033(6) -0.004(6) 0.017(6)
O10 0.067(7) 0.109(8) 0.089(9) -0.042(6) 0.014(7) -0.007(6)
O2 0.107(8) 0.057(5) 0.038(5) -0.011(4) -0.007(5) 0.027(5)
O8 0.075(7) 0.078(7) 0.104(9) 0.035(6) 0.001(7) 0.004(6)
O7 0.076(8) 0.095(7) 0.083(8) 0.027(6) 0.018(7) 0.012(6)
C9 0.036(7) 0.049(7) 0.069(9) -0.007(6) 0.004(7) 0.010(5)
O1B 0.15(3) 0.042(9) 0.032(8) -0.007(8) 0.002(14) 0.034(14)
C67 0.053(9) 0.086(10) 0.072(11) -0.027(8) 0.000(8) 0.003(7)
O18 0.149(11) 0.051(6) 0.074(8) -0.026(5) -0.026(8) 0.007(6)
C57 0.090(11) 0.052(7) 0.059(9) -0.006(7) 0.003(9) 0.020(7)
O3 0.083(8) 0.120(9) 0.079(8) 0.022(7) 0.019(7) 0.006(7)
C71 0.056(8) 0.065(8) 0.041(7) 0.008(6) 0.003(7) 0.010(6)
C4 0.080(10) 0.054(7) 0.058(9) 0.002(7) -0.008(8) 0.020(7)
C36 0.072(10) 0.042(7) 0.083(12) 0.014(7) 0.001(9) -0.004(6)
C32 0.086(12) 0.056(8) 0.080(12) 0.015(8) -0.016(10) -0.010(8)
O14 0.063(6) 0.062(5) 0.058(6) -0.005(5) -0.002(5) 0.021(4)
C81 0.043(9) 0.028(8) 0.045(10) 0.000 0.000 0.004(6)
C19 0.043(7) 0.077(9) 0.058(9) -0.003(7) 0.001(7) -0.001(7)
C73 0.062(9) 0.091(9) 0.067(10) 0.021(7) 0.009(7) 0.037(8)
C59 0.046(8) 0.087(10) 0.069(10) 0.004(8) -0.001(7) 0.010(7)
C34 0.063(9) 0.052(7) 0.064(10) 0.009(7) -0.002(8) -0.004(7)
C21 0.038(7) 0.079(9) 0.045(8) 0.007(7) -0.012(6) 0.027(6)
C50 0.076(10) 0.058(8) 0.043(8) 0.015(7) 0.006(7) -0.005(7)
C82 0.031(9) 0.061(11) 0.052(12) 0.000 0.000 0.016(8)
O20 0.078(12) 0.192(19) 0.14(2) 0.000 0.000 0.036(12)
C11 0.045(7) 0.057(7) 0.052(8) 0.004(6) 0.005(6) -0.001(6)
C38 0.065(9) 0.066(9) 0.064(10) -0.006(7) 0.002(8) 0.001(7)
C28 0.071(10) 0.048(7) 0.052(9) 0.009(6) 0.000(8) 0.009(7)
C15 0.065(10) 0.075(9) 0.060(10) 0.010(8) 0.012(8) 0.017(8)
O17 0.34(2) 0.046(6) 0.048(7) -0.001(5) -0.016(10) 0.031(8)
C42 0.050(9) 0.087(10) 0.074(11) -0.019(9) 0.008(8) -0.004(8)
O12B 0.079(12) 0.048(11) 0.055(8) -0.019(8) 0.001(8) -0.008(9)
C54 0.053(8) 0.069(9) 0.061(10) 0.004(8) -0.027(8) -0.002(7)
C58 0.062(9) 0.070(9) 0.073(11) -0.014(8) 0.008(8) 0.010(7)
C2 0.079(10) 0.053(7) 0.056(9) -0.006(7) 0.011(8) 0.015(7)
C29 0.072(10) 0.067(9) 0.066(10) 0.025(7) 0.011(8) 0.000(8)
C3 0.083(10) 0.071(9) 0.046(8) -0.017(7) -0.001(8) 0.019(8)
C1 0.084(11) 0.089(10) 0.034(8) -0.013(7) -0.002(8) 0.025(8)
C41 0.053(9) 0.090(11) 0.095(13) -0.012(9) 0.013(9) -0.013(8)
C39 0.070(10) 0.092(11) 0.092(13) -0.032(10) 0.032(10) -0.014(9)
C26 0.074(11) 0.100(11) 0.063(10) 0.002(9) 0.016(9) -0.002(9)
C30 0.071(10) 0.070(9) 0.085(12) 0.017(9) 0.008(9) 0.019(8)
C40 0.068(11) 0.113(13) 0.076(12) 0.004(10) -0.013(10) -0.012(9)
C56 0.082(11) 0.077(10) 0.071(11) -0.021(8) 0.011(9) 0.025(8)
C80 0.089(12) 0.052(8) 0.073(11) -0.006(8) 0.000(10) -0.018(7)
C33 0.064(9) 0.073(9) 0.080(11) 0.021(8) 0.014(9) 0.011(7)
O5B 0.071(5) 0.072(5) 0.071(5) -0.004(3) -0.002(3) -0.006(3)
C22 0.075(10) 0.091(11) 0.076(11) 0.028(9) 0.021(9) 0.028(8)
C53 0.148(16) 0.042(7) 0.051(10) -0.022(7) -0.025(10) 0.018(8)
C25 0.043(8) 0.127(14) 0.066(10) -0.018(10) 0.026(8) -0.011(9)
C70 0.084(12) 0.106(12) 0.108(15) -0.058(12) -0.039(11) 0.017(10)
C23 0.090(12) 0.098(11) 0.094(13) 0.020(10) 0.041(11) 0.050(10)
C65 0.105(15) 0.156(17) 0.091(14) -0.060(13) -0.024(12) 0.082(13)
C69 0.070(11) 0.085(11) 0.108(15) -0.026(10) 0.024(11) 0.004(8)
C44 0.062(10) 0.081(10) 0.123(15) -0.062(10) 0.030(10) -0.020(8)
C68 0.045(9) 0.111(12) 0.085(13) -0.020(10) -0.020(9) 0.022(9)
O21 0.24(3) 0.066(10) 0.138(19) 0.000 0.000 -0.024(13)
C78 0.081(10) 0.062(8) 0.042(8) -0.012(6) -0.015(8) 0.011(7)
C75 0.082(15) 0.108(17) 0.034(11) -0.007(11) 0.006(10) 0.004(12)
C74 0.088(16) 0.081(13) 0.041(11) 0.008(10) 0.001(11) 0.038(11)
C9B 0.072(16) 0.15(2) 0.065(15) -0.009(15) 0.008(14) 0.065(16)
C13B 0.104(18) 0.107(11) 0.043(11) 0.006(11) 0.019(10) 0.036(13)
C8A 0.088(16) 0.081(13) 0.041(11) 0.008(10) 0.001(11) 0.038(11)
C3A 0.082(15) 0.108(17) 0.034(11) -0.007(11) 0.006(10) 0.004(12)
C77 0.072(16) 0.15(2) 0.065(15) -0.009(15) 0.008(14) 0.065(16)
C76 0.104(18) 0.107(11) 0.043(11) 0.006(11) 0.019(10) 0.036(13)
C24 0.071(11) 0.149(17) 0.050(10) -0.008(11) 0.017(9) 0.045(11)
O6B 0.074(5) 0.080(5) 0.078(5) -0.008(3) -0.009(3) 0.003(3)
C27B 0.084(7) 0.084(7) 0.080(7) 0.000(4) -0.001(4) 0.001(4)
O25 0.093(11) 0.109(11) 0.069(10) 0.000 0.000 0.029(9)
O4AA 0.029(10) 0.15(2) 0.14(2) 0.000 0.000 0.005(12)
O6BA 0.029(10) 0.15(2) 0.14(2) 0.000 0.000 0.005(12)
O6A 0.074(5) 0.080(5) 0.078(5) -0.008(3) -0.009(3) 0.003(3)
C27A 0.084(7) 0.084(7) 0.080(7) 0.000(4) -0.001(4) 0.001(4)
O5A 0.071(5) 0.072(5) 0.071(5) -0.004(3) -0.002(3) -0.006(3)
O1A 0.15(3) 0.042(9) 0.032(8) -0.007(8) 0.002(14) 0.034(14)
O12A 0.079(12) 0.048(11) 0.055(8) -0.019(8) 0.001(8) -0.008(9)

loop_
_atom_type_symbol
_atom_type_description
_atom_type_scat_dispersion_real
_atom_type_scat_dispersion_imag
_atom_type_scat_source
C C 0.0033 0.0016 'International Tables Vol C Tables 4.2.6.8 and 6.1.1.4'
H H 0.0000 0.0000 'International Tables Vol C Tables 4.2.6.8 and 6.1.1.4'
Eu Eu -0.1578 3.6682 'International Tables Vol C Tables 4.2.6.8 and 6.1.1.4'
O O 0.0106 0.0060 'International Tables Vol C Tables 4.2.6.8 and 6.1.1.4'

loop_
_geom_angle_atom_site_label_1
_geom_angle_atom_site_label_2
_geom_angle_atom_site_label_3
_geom_angle
_geom_angle_site_symmetry_1
_geom_angle_site_symmetry_3
O19 Eu1 O11 81.4(3) . .
O19 Eu1 O2 84.7(3) . .
O19 Eu1 O1B 135.9(6) . .
O19 Eu1 O12B 127.7(7) . .
O19 Eu1 C80 106.6(4) . .
O19 Eu1 O1A 128.5(13) . .
O19 Eu1 O12A 133.6(4) . .
O13 Eu1 O19 77.4(3) . .
O13 Eu1 O11 81.0(4) . .
O13 Eu1 O2 151.8(3) . .
O13 Eu1 O1B 145.8(10) . .
O13 Eu1 O12B 74.6(9) . .
O13 Eu1 C80 82.2(4) . .
O13 Eu1 O5A 115.4(5) . .
O13 Eu1 O1A 153.1(9) . .
O13 Eu1 O12A 91.5(7) . .
O11 Eu1 O2 74.8(4) . .
O11 Eu1 C80 25.7(4) . .
O2 Eu1 C80 82.2(4) . .
O1B Eu1 O11 95(2) . .
O1B Eu1 O2 52.5(6) . .
O1B Eu1 C80 80(2) . .
O1B Eu1 O1A 14.7(17) . .
O18 Eu1 O19 136.1(3) . .
O18 Eu1 O13 79.4(4) . .
O18 Eu1 O11 130.6(4) . .
O18 Eu1 O2 127.7(3) . .
O18 Eu1 O1B 77.8(10) . .
O18 Eu1 O12B 79.7(5) . .
O18 Eu1 C80 106.5(5) . .
O18 Eu1 O5B 67.6(10) . .
O18 Eu1 O5A 81.8(5) . .
O18 Eu1 O1A 75.9(4) . .
O18 Eu1 O12A 83.4(5) . .
O12B Eu1 O11 51.3(5) . .
O12B Eu1 O2 100.4(7) . .
O12B Eu1 O1B 76(2) . .
O12B Eu1 C80 26.8(5) . .
O12B Eu1 O1A 90.6(19) . .
O12B Eu1 O12A 16.9(6) . .
O5B Eu1 O19 77.8(9) . .
O5B Eu1 O13 94.9(10) . .
O5B Eu1 O11 159.2(9) . .
O5B Eu1 O2 102.6(10) . .
O5B Eu1 O1B 100(2) . .
O5B Eu1 O12B 147.1(10) . .
O5B Eu1 C80 173.9(10) . .
O5B Eu1 O5A 22.5(8) . .
O5B Eu1 O1A 85.4(18) . .
O5B Eu1 O12A 148.5(9) . .
O5A Eu1 O19 75.4(4) . .
O5A Eu1 O11 147.1(4) . .
O5A Eu1 O2 80.1(5) . .
O5A Eu1 O1B 86(2) . .
O5A Eu1 O12B 156.9(7) . .
O5A Eu1 C80 162.0(5) . .
O5A Eu1 O1A 71.4(18) . .
O5A Eu1 O12A 146.0(6) . .
O1A Eu1 O11 107.5(13) . .
O1A Eu1 O2 51.9(4) . .
O1A Eu1 C80 94.8(17) . .
O12A Eu1 O11 52.3(4) . .
O12A Eu1 O2 85.1(7) . .
O12A Eu1 O1B 61(2) . .
O12A Eu1 C80 27.0(4) . .
O12A Eu1 O1A 75.4(18) . .
O4 Eu3 O4 92.7(4) 6_557 .
O4 Eu3 O23 78.9(3) 6_557 .
O4 Eu3 O23 78.9(3) . .
O4 Eu3 O8 89.6(4) . 6_557
O4 Eu3 O8 89.6(4) 6_557 .
O4 Eu3 O8 146.4(3) 6_557 6_557
O4 Eu3 O8 146.4(3) . .
O4 Eu3 O7 88.8(4) 6_557 .
O4 Eu3 O7 162.9(4) 6_557 6_557
O4 Eu3 O7 162.9(4) . .
O4 Eu3 O7 88.8(4) . 6_557
O4 Eu3 C28 172.1(4) . .
O4 Eu3 C28 172.1(4) 6_557 6_557
O4 Eu3 C28 87.2(4) . 6_557
O4 Eu3 C28 87.2(4) 6_557 .
O23 Eu3 O7 118.1(3) . .
O23 Eu3 O7 118.1(3) . 6_557
O23 Eu3 C28 93.3(4) . .
O23 Eu3 C28 93.3(4) . 6_557
O22 Eu3 O4 81.1(3) . .
O22 Eu3 O4 81.1(3) . 6_557
O22 Eu3 O23 150.9(5) . .
O22 Eu3 O8 132.2(3) . .
O22 Eu3 O8 132.2(3) . 6_557
O22 Eu3 O7 82.3(4) . 6_557
O22 Eu3 O7 82.3(4) . .
O22 Eu3 C28 106.7(4) . 6_557
O22 Eu3 C28 106.7(4) . .
O8 Eu3 O23 68.7(3) 6_557 .
O8 Eu3 O23 68.7(3) . .
O8 Eu3 O8 71.0(6) 6_557 .
O8 Eu3 O7 98.6(4) 6_557 .
O8 Eu3 O7 50.6(3) . .
O8 Eu3 O7 50.6(3) 6_557 6_557
O8 Eu3 O7 98.6(4) . 6_557
O8 Eu3 C28 86.2(4) . 6_557
O8 Eu3 C28 25.7(4) . .
O8 Eu3 C28 25.7(4) 6_557 6_557
O8 Eu3 C28 86.2(4) 6_557 .
O7 Eu3 O7 84.9(5) . 6_557
O7 Eu3 C28 93.6(4) . 6_557
O7 Eu3 C28 25.0(3) . .
O7 Eu3 C28 93.6(4) 6_557 .
O7 Eu3 C28 25.0(3) 6_557 6_557
C28 Eu3 C28 91.8(6) 6_557 .
Eu1 Eu2 H20A 101.9 6_556 .
Eu1 Eu2 H20B 80.7 6_556 .
O19 Eu2 Eu1 79.06(18) . 6_556
O19 Eu2 Eu1 28.56(17) 6_556 6_556
O19 Eu2 O19 50.5(3) . 6_556
O19 Eu2 C82 25.28(18) . .
O19 Eu2 C82 25.28(18) 6_556 .
O19 Eu2 H20A 81.5 . .
O19 Eu2 H20A 94.7 6_556 .
O19 Eu2 H20B 97.1 . .
O19 Eu2 H20B 85.7 6_556 .
O14 Eu2 Eu1 122.2(2) . 6_556
O14 Eu2 Eu1 65.5(2) 6_556 6_556
O14 Eu2 O19 81.5(3) . .
O14 Eu2 O19 110.7(3) 6_556 .
O14 Eu2 O19 110.7(3) . 6_556
O14 Eu2 O19 81.5(3) 6_556 6_556
O14 Eu2 O14 71.9(5) 6_556 .
O14 Eu2 C82 97.5(3) . .
O14 Eu2 C82 97.5(3) 6_556 .
O14 Eu2 O20 144.0(2) . .
O14 Eu2 O20 144.0(2) 6_556 .
O14 Eu2 H20A 159.0 6_556 .
O14 Eu2 H20A 128.1 . .
O14 Eu2 H20B 129.7 6_556 .
O14 Eu2 H20B 155.9 . .
O14 Eu2 O6B 136.9(8) . 6_556
O14 Eu2 O6B 77.3(9) 6_556 6_556
O14 Eu2 O6B 77.3(9) . .
O14 Eu2 O6B 136.9(8) 6_556 .
O14 Eu2 O6A 143.3(4) 6_556 .
O14 Eu2 O6A 72.7(4) 6_556 6_556
O14 Eu2 O6A 143.3(4) . 6_556
O14 Eu2 O6A 72.7(4) . .
C82 Eu2 Eu1 53.833(15) . 6_556
C82 Eu2 H20A 86.9 . .
C82 Eu2 H20B 90.4 . .
O20 Eu2 Eu1 85.3(3) . 6_556
O20 Eu2 O19 81.8(5) . .
O20 Eu2 O19 81.8(5) . 6_556
O20 Eu2 C82 79.8(6) . .
O20 Eu2 H20A 17.1 . .
O20 Eu2 H20B 17.1 . .
O20 Eu2 O6B 72.1(9) . .
O20 Eu2 O6B 72.1(9) . 6_556
O20 Eu2 O6A 72.0(4) . 6_556
O20 Eu2 O6A 72.0(4) . .
H20A Eu2 H20B 29.3 . .
O21 Eu2 Eu1 126.193(14) . 6_556
O21 Eu2 O19 154.74(17) . .
O21 Eu2 O19 154.74(17) . 6_556
O21 Eu2 O14 83.7(6) . .
O21 Eu2 O14 83.7(6) . 6_556
O21 Eu2 C82 178.5(7) . .
O21 Eu2 O20 98.7(8) . .
O21 Eu2 H20A 91.7 . .
O21 Eu2 H20B 88.1 . .
O21 Eu2 O6B 63.4(8) . .
O21 Eu2 O6B 63.4(8) . 6_556
O21 Eu2 O6A 83.1(5) . .
O21 Eu2 O6A 83.1(5) . 6_556
O6B Eu2 Eu1 157.0(8) . 6_556
O6B Eu2 Eu1 67.3(9) 6_556 6_556
O6B Eu2 O19 138.5(8) . 6_556
O6B Eu2 O19 93.3(9) . .
O6B Eu2 O19 93.3(9) 6_556 6_556
O6B Eu2 O19 138.5(8) 6_556 .
O6B Eu2 C82 116.0(8) 6_556 .
O6B Eu2 C82 116.0(8) . .
O6B Eu2 H20A 82.3 6_556 .
O6B Eu2 H20A 55.3 . .
O6B Eu2 H20B 55.1 6_556 .
O6B Eu2 H20B 78.8 . .
O6B Eu2 O6B 108.0(18) . 6_556
O6B Eu2 O6A 20.4(7) 6_556 6_556
O6B Eu2 O6A 125.2(10) 6_556 .
O6B Eu2 O6A 20.4(7) . .
O6B Eu2 O6A 125.2(10) . 6_556
O6A Eu2 Eu1 47.0(4) 6_556 6_556
O6A Eu2 Eu1 146.0(4) . 6_556
O6A Eu2 O19 120.4(4) . 6_556
O6A Eu2 O19 73.0(5) 6_556 6_556
O6A Eu2 O19 73.0(5) . .
O6A Eu2 O19 120.4(4) 6_556 .
O6A Eu2 C82 96.4(4) . .
O6A Eu2 C82 96.4(4) 6_556 .
O6A Eu2 H20A 86.4 6_556 .
O6A Eu2 H20A 55.4 . .
O6A Eu2 H20B 57.0 6_556 .
O6A Eu2 H20B 83.8 . .
O6A Eu2 O6A 138.7(8) . 6_556
O24 Eu4 O10 118.2(3) . 6_558
O24 Eu4 O10 118.2(3) . .
O24 Eu4 C42 93.0(4) . .
O24 Eu4 C42 93.0(4) . 6_558
O9 Eu4 O24 67.1(3) . .
O9 Eu4 O24 67.1(3) 6_558 .
O9 Eu4 O9 73.5(5) . 6_558
O9 Eu4 O10 51.6(3) . .
O9 Eu4 O10 51.6(3) 6_558 6_558
O9 Eu4 O10 99.2(4) 6_558 .
O9 Eu4 O10 99.2(4) . 6_558
O9 Eu4 C42 87.8(4) . 6_558
O9 Eu4 C42 26.4(4) . .
O9 Eu4 C42 87.8(4) 6_558 .
O9 Eu4 C42 26.4(4) 6_558 6_558
O26 Eu4 O24 77.4(3) 6_558 .
O26 Eu4 O24 77.4(3) . .
O26 Eu4 O9 86.7(4) . .
O26 Eu4 O9 143.8(4) . 6_558
O26 Eu4 O9 86.7(4) 6_558 6_558
O26 Eu4 O9 143.8(4) 6_558 .
O26 Eu4 O26 92.6(6) 6_558 .
O26 Eu4 O10 91.1(4) 6_558 6_558
O26 Eu4 O10 164.4(4) 6_558 .
O26 Eu4 O10 91.1(4) . .
O26 Eu4 O10 164.4(4) . 6_558
O26 Eu4 C42 87.1(4) 6_558 6_558
O26 Eu4 C42 170.3(4) 6_558 .
O26 Eu4 C42 170.3(4) . 6_558
O26 Eu4 C42 87.1(4) . .
O10 Eu4 O10 81.5(6) . 6_558
O10 Eu4 C42 91.8(4) 6_558 .
O10 Eu4 C42 25.3(4) 6_558 6_558
O10 Eu4 C42 25.3(4) . .
O10 Eu4 C42 91.8(4) . 6_558
C42 Eu4 C42 91.6(7) . 6_558
O25 Eu4 O24 152.2(5) . .
O25 Eu4 O9 132.1(3) . .
O25 Eu4 O9 132.1(3) . 6_558
O25 Eu4 O26 83.5(4) . .
O25 Eu4 O26 83.5(4) . 6_558
O25 Eu4 O10 81.8(4) . 6_558
O25 Eu4 O10 81.8(4) . .
O25 Eu4 C42 106.1(4) . .
O25 Eu4 C42 106.1(4) . 6_558
Eu4 O24 H24A 109.4 . .
Eu4 O24 H24B 109.4 . .
H24A O24 H24B 109.5 . .
C15 O4 Eu3 134.0(9) . .
Eu3 O23 H23A 109.0 . .
Eu3 O23 H23B 109.3 . .
H23A O23 H23B 109.5 . .
Eu1 O19 Eu2 121.0(3) . .
C82 O19 Eu1 142.7(9) . .
C82 O19 Eu2 96.3(9) . .
C42 O9 Eu4 95.3(9) . .
C57 C60 C61 121.5(11) . .
C59 C60 C61 121.0(13) . .
C59 C60 C57 117.5(12) . .
C54 O13 Eu1 136.5(9) . .
C45 C37 C36 117.2(12) . .
C45 C37 C38 120.5(12) . .
C36 C37 C38 122.0(11) . .
C48 C49 H49 119.3 . .
C48 C49 C50 121.3(13) . .
C50 C49 H49 119.3 . .
C37 C45 H45 119.6 . .
C46 C45 C37 120.8(12) . .
C46 C45 H45 119.6 . .
C119 C61 C60 117.1(13) . .
C62 C61 C60 122.1(12) . .
C62 C61 C119 120.8(13) . .
C119 C72 C73 123.0(13) . .
C71 C72 C119 117.4(12) . .
C71 C72 C73 119.6(12) . .
C47 C35 C34 122.9(13) . .
C36 C35 C47 116.4(12) . .
C36 C35 C34 120.6(11) . .
C48 C0AA H0AA 120.0 . .
C52 C0AA H0AA 120.0 . .
C52 C0AA C48 120.0(13) . .
C8 C20 H20 119.6 . .
C8 C20 C19 120.8(13) . .
C19 C20 H20 119.6 . .
C61 C119 C72 119.3(13) . .
C61 C119 H119 120.3 . .
C72 C119 H119 120.3 . .
C16 C17 H17 120.2 . .
C16 C17 C11 119.6(13) . .
C11 C17 H17 120.2 . .
C6 C7 C8 121.2(12) . .
C6 C7 C4 120.6(11) . .
C4 C7 C8 118.1(11) . .
C34 C31 H31 119.6 . .
C34 C31 C30 120.8(14) . .
C30 C31 H31 119.6 . .
C16 C14 C15 121.9(12) . .
C13 C14 C16 118.3(12) . .
C13 C14 C15 119.6(12) . .
C13 C12 H12 118.5 . .
C13 C12 C11 122.9(13) . .
C11 C12 H12 118.5 . .
C7 C6 H6 120.0 . .
C7 C6 C5 120.0(13) . .
C5 C6 H6 120.0 . .
C6 C5 H5 120.1 . .
C2 C5 C6 119.8(13) . .
C2 C5 H5 120.1 . .
C80 O11 Eu1 91.9(9) . .
C35 C47 H47 119.1 . .
C35 C47 C46 121.8(12) . .
C46 C47 H47 119.1 . .
C41 C43 H43 118.8 . .
C41 C43 C44 122.4(15) . .
C44 C43 H43 118.8 . .
C20 C8 C7 120.2(12) . .
C20 C8 C9 121.0(10) . .
C9 C8 C7 118.6(11) . .
C17 C16 H16 119.4 . .
C14 C16 C17 121.1(14) . .
C14 C16 H16 119.4 . .
C49 C48 C0AA 118.4(11) . .
C49 C48 C46 121.2(12) . .
C0AA C48 C46 120.3(12) . .
C0AA C52 H52 119.2 . .
C51 C52 C0AA 121.7(14) . .
C51 C52 H52 119.2 . .
C14 C13 H13 119.7 . .
C12 C13 C14 120.5(13) . .
C12 C13 H13 119.7 . .
C58 C55 C54 122.4(12) . .
C58 C55 C56 117.9(12) . .
C56 C55 C54 119.6(13) . .
C18 C10 C9 119.3(11) . .
C18 C10 C11 118.2(10) . .
C9 C10 C11 122.4(11) . .
C10 C18 H18 119.2 . .
C19 C18 C10 121.6(11) . .
C19 C18 H18 119.2 . .
C62 C63 C64 124.6(12) . .
C62 C63 C71 117.4(13) . .
C71 C63 C64 117.8(11) . .
C52 C51 C53 122.6(14) . 6_547
C50 C51 C52 117.8(12) . .
C50 C51 C53 119.6(12) . 6_547
C67 C66 H66 121.0 . .
C65 C66 H66 121.0 . .
C65 C66 C67 118.0(15) . .
C61 C62 C63 122.3(13) . .
C61 C62 H62 118.8 . .
C63 C62 H62 118.8 . .
C45 C46 C47 119.2(11) . .
C45 C46 C48 119.1(12) . .
C47 C46 C48 121.6(12) . .
C70 C64 C63 121.6(12) . .
C65 C64 C63 121.6(13) . .
C65 C64 C70 116.4(14) . .
Eu3 O22 H22A 125.3 . .
Eu3 O22 H22B 125.3 . .
H22A O22 H22B 109.5 . .
C68 O26 Eu4 140.4(10) 8_576 .
C42 O10 Eu4 92.5(9) . .
C1 O2 Eu1 93.2(8) . .
C28 O8 Eu3 95.4(9) . .
C28 O7 Eu3 90.9(8) . .
C8 C9 C10 119.8(11) . .
C8 C9 H9 120.1 . .
C10 C9 H9 120.1 . .
C1 O1B Eu1 93.3(12) . .
C66 C67 C68 118.7(14) . .
C69 C67 C66 116.7(14) . .
C69 C67 C68 124.6(14) . .
C53 O18 Eu1 153.6(12) . .
C60 C57 H57 119.6 . .
C60 C57 C56 120.9(13) . .
C56 C57 H57 119.6 . .
C72 C71 C63 122.7(12) . .
C72 C71 H71 118.6 . .
C63 C71 H71 118.6 . .
C7 C4 H4 120.5 . .
C7 C4 C3 119.1(12) . .
C3 C4 H4 120.5 . .
C37 C36 H36 117.8 . .
C35 C36 C37 124.4(12) . .
C35 C36 H36 117.8 . .
C29 C32 H32 119.8 . .
C29 C32 C33 120.5(14) . .
C33 C32 H32 119.8 . .
C54 O14 Eu2 137.4(9) . .
C82 C81 H81A 109.5 . .
C82 C81 H81B 109.5 . .
C82 C81 H81C 109.5 . .
C20 C19 C21 120.8(12) . .
C18 C19 C20 117.5(12) . .
C18 C19 C21 121.7(12) . .
C74 C73 C72 124.5(12) . .
C74 C73 C8A 60.2(19) . .
C13B C73 C72 117.9(13) . .
C13B C73 C74 117.6(12) . .
C13B C73 C8A 84.1(19) . .
C13B C73 C76 55(2) . .
C8A C73 C72 125.0(15) . .
C76 C73 C72 116.3(14) . .
C76 C73 C74 96.6(19) . .
C76 C73 C8A 117.2(13) . .
C60 C59 H59 119.2 . .
C60 C59 C58 121.6(15) . .
C58 C59 H59 119.2 . .
C31 C34 C35 122.7(13) . .
C31 C34 C33 116.7(13) . .
C33 C34 C35 120.6(13) . .
C19 C21 C26 121.8(12) . .
C22 C21 C19 121.3(13) . .
C22 C21 C26 116.7(12) . .
C49 C50 H50 119.7 . .
C51 C50 C49 120.7(12) . .
C51 C50 H50 119.7 . .
O19 C82 Eu2 58.4(8) 6_556 .
O19 C82 Eu2 58.4(8) . .
O19 C82 O19 116.6(16) 6_556 .
O19 C82 C81 121.5(8) . .
O19 C82 C81 121.5(8) 6_556 .
C81 C82 Eu2 178.5(11) . .
Eu2 O20 H20A 108.9 . .
Eu2 O20 H20B 108.6 . .
H20A O20 H20B 109.5 . .
C17 C11 C10 123.0(11) . .
C12 C11 C17 116.8(12) . .
C12 C11 C10 120.2(11) . .
C39 C38 C37 117.9(13) . .
C44 C38 C37 124.3(13) . .
C44 C38 C39 116.7(14) . .
O8 C28 Eu3 58.9(7) . .
O8 C28 C29 117.5(14) . .
O7 C28 Eu3 64.1(8) . .
O7 C28 O8 122.4(13) . .
O7 C28 C29 120.1(13) . .
C29 C28 Eu3 173.4(10) . .
O4 C15 C14 117.1(13) . .
O4 C15 O3 126.4(14) . .
O3 C15 C14 116.4(13) . .
O9 C42 Eu4 58.3(7) . .
O9 C42 C41 118.7(13) . .
O10 C42 Eu4 62.2(8) . .
O10 C42 O9 120.1(14) . .
O10 C42 C41 120.9(14) . .
C41 C42 Eu4 176.8(11) . .
C80 O12B Eu1 92.9(11) . .
O13 C54 C55 116.2(14) . .
O14 C54 O13 124.6(14) . .
O14 C54 C55 119.0(12) . .
C55 C58 C59 121.3(14) . .
C55 C58 H58 119.4 . .
C59 C58 H58 119.4 . .
C5 C2 C1 119.4(12) . .
C3 C2 C5 119.6(12) . .
C3 C2 C1 120.5(13) . .
C32 C29 C28 117.5(13) . .
C32 C29 C30 118.0(13) . .
C30 C29 C28 124.5(14) . .
C4 C3 H3 119.6 . .
C2 C3 C4 120.8(14) . .
C2 C3 H3 119.6 . .
O2 C1 Eu1 60.8(7) . .
O2 C1 O1B 119.6(17) . .
O2 C1 C2 121.1(12) . .
O2 C1 O1A 117.8(16) . .
O1B C1 Eu1 59.9(10) . .
O1B C1 C2 117.3(14) . .
O1B C1 O1A 28(3) . .
C2 C1 Eu1 175.8(10) . .
O1A C1 Eu1 60.1(8) . .
O1A C1 C2 119.2(13) . .
C43 C41 C42 125.3(14) . .
C40 C41 C43 116.8(16) . .
C40 C41 C42 117.2(15) . .
C38 C39 H39 120.0 . .
C38 C39 C40 120.0(14) . .
C40 C39 H39 120.0 . .
C21 C26 H26 121.1 . .
C25 C26 C21 117.8(14) . .
C25 C26 H26 121.1 . .
C31 C30 C29 121.5(15) . .
C31 C30 H30 119.2 . .
C29 C30 H30 119.2 . .
C41 C40 C39 120.1(16) . .
C41 C40 H40 119.9 . .
C39 C40 H40 119.9 . .
C55 C56 C57 120.6(15) . .
C55 C56 H56 119.7 . .
C57 C56 H56 119.7 . .
O11 C80 Eu1 62.4(8) . .
O11 C80 O12B 118.5(15) . .
O11 C80 C78 120.2(13) . 7_655
O11 C80 O12A 121.5(15) . .
O12B C80 Eu1 60.3(9) . .
O12B C80 C78 119.1(15) . 7_655
O12B C80 O12A 32.8(12) . .
C78 C80 Eu1 174.1(11) 7_655 .
O12A C80 Eu1 60.7(9) . .
O12A C80 C78 115.2(14) . 7_655
C32 C33 C34 122.3(14) . .
C32 C33 H33 118.8 . .
C34 C33 H33 118.8 . .
C27B O5B Eu1 139(3) . .
C21 C22 H22 118.8 . .
C21 C22 C23 122.3(14) . .
C23 C22 H22 118.8 . .
O18 C53 C51 116.6(14) . 6_567
O18 C53 O17 123.9(13) . .
O17 C53 C51 119.4(13) . 6_567
C26 C25 H25 118.2 . .
C24 C25 C26 123.7(15) . .
C24 C25 H25 118.2 . .
C64 C70 H70 119.1 . .
C69 C70 C64 121.8(15) . .
C69 C70 H70 119.1 . .
C22 C23 H23 120.3 . .
C24 C23 C22 119.4(15) . .
C24 C23 H23 120.3 . .
C66 C65 H65 118.4 . .
C64 C65 C66 123.2(14) . .
C64 C65 H65 118.4 . .
C67 C69 H69 119.2 . .
C70 C69 C67 121.6(16) . .
C70 C69 H69 119.2 . .
C43 C44 H44 119.3 . .
C38 C44 C43 121.4(14) . .
C38 C44 H44 119.3 . .
O15 C68 O26 122.0(16) . 8_575
O15 C68 C67 121.7(16) . .
O26 C68 C67 116.2(13) 8_575 .
Eu2 O21 H21A 125.3 . .
Eu2 O21 H21B 125.3 . .
H21A O21 H21B 109.5 . .
C75 C78 C80 121.5(13) . 7_665
C75 C78 C9B 120.8(12) . .
C75 C78 C3A 57.3(19) . .
C75 C78 C77 97(2) . .
C9B C78 C80 117.6(13) . 7_665
C9B C78 C3A 89.1(19) . .
C9B C78 C77 55(2) . .
C3A C78 C80 122.7(13) . 7_665
C77 C78 C80 117.8(12) . 7_665
C77 C78 C3A 119.0(12) . .
C78 C75 H75 120.5 . .
C78 C75 C74 118.9(13) . .
C74 C75 H75 120.5 . .
C73 C74 H74 119.8 . .
C75 C74 C73 120.5(12) . .
C75 C74 H74 119.8 . .
C78 C9B H9B 120.7 . .
C13B C9B C78 118.6(15) . .
C13B C9B H9B 120.7 . .
C73 C13B C9B 123.0(15) . .
C73 C13B H13B 118.5 . .
C9B C13B H13B 118.5 . .
C73 C8A H8A 119.8 . .
C3A C8A C73 120(2) . .
C3A C8A H8A 119.8 . .
C78 C3A H3A 120.0 . .
C8A C3A C78 119.9(17) . .
C8A C3A H3A 120.0 . .
C78 C77 H77 119.6 . .
C76 C77 C78 120.7(14) . .
C76 C77 H77 119.6 . .
C73 C76 C77 120.3(15) . .
C73 C76 H76 119.9 . .
C77 C76 H76 119.9 . .
C25 C24 C23 119.1(14) . .
C25 C24 C27B 99.5(19) . 7_755
C25 C24 C27A 126.7(16) . 7_755
C23 C24 C27B 138.7(19) . 7_755
C23 C24 C27A 114.1(17) . 7_755
C27B C24 C27A 30.4(17) 7_755 7_755
C27B O6B Eu2 125(3) . .
O5B C27B C24 97(2) . 7_765
O5B C27B O6B 128(4) . .
O6B C27B C24 124(3) . 7_765
Eu4 O25 H25A 125.3 . .
Eu4 O25 H25B 125.3 . .
H25A O25 H25B 109.5 . .
Eu2 O6A Eu1 98.2(5) . .
C27A O6A Eu1 74.4(14) . .
C27A O6A Eu2 130.4(15) . .
C24 C27A Eu1 138.4(15) 7_765 .
O6A C27A Eu1 82.5(15) . .
O6A C27A C24 115.4(16) . 7_765
O6A C27A O5A 121(2) . .
O5A C27A Eu1 46.1(10) . .
O5A C27A C24 121.9(17) . 7_765
C27A O5A Eu1 111.4(14) . .
C1 O1A Eu1 93.0(10) . .
C80 O12A Eu1 92.2(10) . .

loop_
_geom_bond_atom_site_label_1
_geom_bond_atom_site_label_2
_geom_bond_distance
_geom_bond_site_symmetry_2
Eu1 O19 2.369(8) .
Eu1 O13 2.350(9) .
Eu1 O11 2.485(9) .
Eu1 O2 2.493(8) .
Eu1 O1B 2.470(18) .
Eu1 O18 2.304(10) .
Eu1 O12B 2.437(16) .
Eu1 C80 2.802(15) .
Eu1 O5B 2.325(19) .
Eu1 O5A 2.362(13) .
Eu1 O1A 2.476(13) .
Eu1 O12A 2.446(14) .
Eu3 O4 2.346(9) 6_557
Eu3 O4 2.346(9) .
Eu3 O23 2.493(12) .
Eu3 O22 2.293(15) .
Eu3 O8 2.430(10) 6_557
Eu3 O8 2.430(10) .
Eu3 O7 2.542(10) 6_557
Eu3 O7 2.542(10) .
Eu3 C28 2.827(13) 6_557
Eu3 C28 2.827(13) .
Eu2 Eu1 4.2499(8) 6_556
Eu2 O19 2.514(8) 6_556
Eu2 O19 2.514(8) .
Eu2 O14 2.340(9) 6_556
Eu2 O14 2.340(9) .
Eu2 C82 2.934(18) .
Eu2 O20 2.347(17) .
Eu2 H20A 2.7429 .
Eu2 H20B 2.7389 .
Eu2 O21 2.278(15) .
Eu2 O6B 2.404(19) 6_556
Eu2 O6B 2.404(19) .
Eu2 O6A 2.447(14) .
Eu2 O6A 2.447(14) 6_556
Eu4 O24 2.487(13) .
Eu4 O9 2.428(10) 6_558
Eu4 O9 2.428(10) .
Eu4 O26 2.316(10) 6_558
Eu4 O26 2.316(10) .
Eu4 O10 2.516(10) 6_558
Eu4 O10 2.516(10) .
Eu4 C42 2.841(15) 6_558
Eu4 C42 2.841(15) .
Eu4 O25 2.291(16) .
O24 H24A 0.8501 .
O24 H24B 0.8500 .
O4 C15 1.252(15) .
O23 H23A 0.8499 .
O23 H23B 0.8501 .
O19 C82 1.261(11) .
O9 C42 1.269(16) .
C60 C61 1.513(17) .
C60 C57 1.380(18) .
C60 C59 1.370(17) .
O13 C54 1.263(15) .
C37 C45 1.388(16) .
C37 C36 1.394(19) .
C37 C38 1.496(19) .
C49 H49 0.9300 .
C49 C48 1.347(17) .
C49 C50 1.401(17) .
O15 C68 1.188(17) .
C45 H45 0.9300 .
C45 C46 1.380(17) .
C61 C119 1.405(18) .
C61 C62 1.334(18) .
C72 C119 1.425(18) .
C72 C71 1.381(18) .
C72 C73 1.455(17) .
C35 C47 1.385(16) .
C35 C36 1.370(19) .
C35 C34 1.439(19) .
C0AA H0AA 0.9300 .
C0AA C48 1.387(19) .
C0AA C52 1.380(17) .
C20 H20 0.9300 .
C20 C8 1.358(17) .
C20 C19 1.435(17) .
C119 H119 0.9300 .
C17 H17 0.9300 .
C17 C16 1.404(19) .
C17 C11 1.412(17) .
C7 C6 1.352(17) .
C7 C8 1.534(15) .
C7 C4 1.389(18) .
C31 H31 0.9300 .
C31 C34 1.37(2) .
C31 C30 1.39(2) .
C14 C16 1.389(19) .
C14 C13 1.375(17) .
C14 C15 1.511(19) .
C12 H12 0.9300 .
C12 C13 1.367(18) .
C12 C11 1.387(18) .
C6 H6 0.9300 .
C6 C5 1.414(17) .
C5 H5 0.9300 .
C5 C2 1.381(19) .
O11 C80 1.215(17) .
C47 H47 0.9300 .
C47 C46 1.401(18) .
C43 H43 0.9300 .
C43 C41 1.37(2) .
C43 C44 1.38(2) .
C8 C9 1.385(17) .
C16 H16 0.9300 .
C48 C46 1.471(16) .
C52 H52 0.9300 .
C52 C51 1.377(19) .
C13 H13 0.9300 .
C55 C54 1.498(19) .
C55 C58 1.369(19) .
C55 C56 1.378(18) .
C10 C18 1.396(16) .
C10 C9 1.397(16) .
C10 C11 1.487(17) .
C18 H18 0.9300 .
C18 C19 1.385(17) .
C63 C62 1.388(18) .
C63 C64 1.531(19) .
C63 C71 1.400(17) .
C51 C50 1.361(18) .
C51 C53 1.511(18) 6_547
C66 H66 0.9300 .
C66 C67 1.45(2) .
C66 C65 1.39(2) .
C62 H62 0.9300 .
C64 C70 1.40(2) .
C64 C65 1.33(2) .
O22 H22A 0.8499 .
O22 H22B 0.8499 .
O26 C68 1.275(17) 8_576
O10 C42 1.213(17) .
O2 C1 1.248(15) .
O8 C28 1.231(16) .
O7 C28 1.196(16) .
C9 H9 0.9300 .
O1B C1 1.29(2) .
C67 C69 1.38(2) .
C67 C68 1.47(2) .
O18 C53 1.214(17) .
C57 H57 0.9300 .
C57 C56 1.389(18) .
O3 C15 1.262(17) .
C71 H71 0.9300 .
C4 H4 0.9300 .
C4 C3 1.402(17) .
C36 H36 0.9300 .
C32 H32 0.9300 .
C32 C29 1.37(2) .
C32 C33 1.37(2) .
O14 C54 1.257(16) .
C81 H81A 0.9600 .
C81 H81B 0.9600 .
C81 H81C 0.9600 .
C81 C82 1.35(2) .
C19 C21 1.444(17) .
C73 C74 1.414(14) .
C73 C13B 1.354(15) .
C73 C8A 1.42(3) .
C73 C76 1.383(18) .
C59 H59 0.9300 .
C59 C58 1.371(18) .
C34 C33 1.408(19) .
C21 C26 1.447(19) .
C21 C22 1.390(18) .
C50 H50 0.9300 .
C82 O19 1.261(11) 6_556
O20 H20A 0.8502 .
O20 H20B 0.8499 .
C38 C39 1.40(2) .
C38 C44 1.328(19) .
C28 C29 1.515(19) .
O17 C53 1.215(18) .
C42 C41 1.47(2) .
O12B C80 1.27(2) .
C58 H58 0.9300 .
C2 C3 1.369(17) .
C2 C1 1.492(18) .
C29 C30 1.391(19) .
C3 H3 0.9300 .
C1 O1A 1.291(19) .
C41 C40 1.35(2) .
C39 H39 0.9300 .
C39 C40 1.43(2) .
C26 H26 0.9300 .
C26 C25 1.40(2) .
C30 H30 0.9300 .
C40 H40 0.9300 .
C56 H56 0.9300 .
C80 C78 1.524(18) 7_655
C80 O12A 1.275(19) .
C33 H33 0.9300 .
O5B C27B 1.227(19) .
C22 H22 0.9300 .
C22 C23 1.39(2) .
C53 C51 1.511(18) 6_567
C25 H25 0.9300 .
C25 C24 1.35(2) .
C70 H70 0.9300 .
C70 C69 1.36(2) .
C23 H23 0.9300 .
C23 C24 1.38(2) .
C65 H65 0.9300 .
C69 H69 0.9300 .
C44 H44 0.9300 .
C68 O26 1.275(17) 8_575
O21 H21A 0.8499 .
O21 H21B 0.8499 .
C78 C80 1.524(18) 7_665
C78 C75 1.376(14) .
C78 C9B 1.387(15) .
C78 C3A 1.391(17) .
C78 C77 1.388(16) .
C75 H75 0.9300 .
C75 C74 1.407(16) .
C74 H74 0.9300 .
C9B H9B 0.9300 .
C9B C13B 1.387(17) .
C13B H13B 0.9300 .
C8A H8A 0.9300 .
C8A C3A 1.359(19) .
C3A H3A 0.9300 .
C77 H77 0.9300 .
C77 C76 1.384(16) .
C76 H76 0.9300 .
C24 C27B 1.54(3) 7_755
C24 C27A 1.55(3) 7_755
O6B C27B 1.231(19) .
C27B C24 1.54(3) 7_765
O25 H25A 0.8499 .
O25 H25B 0.8499 .
O4AA O6BA 1.48(4) .
O6A C27A 1.245(15) .
C27A C24 1.55(3) 7_765
C27A O5A 1.256(16) .

loop_
_geom_torsion_atom_site_label_1
_geom_torsion_atom_site_label_2
_geom_torsion_atom_site_label_3
_geom_torsion_atom_site_label_4
_geom_torsion
_geom_torsion_site_symmetry_1
_geom_torsion_site_symmetry_4
Eu1 Eu2 O19 Eu1 -178.0(4) 6_556 .
Eu1 Eu2 O19 C82 3.2(8) 6_556 .
Eu1 Eu2 O14 C54 104.8(13) 6_556 .
Eu1 Eu2 C82 O19 -176.1(10) 6_556 .
Eu1 Eu2 C82 O19 -0.7(6) 6_556 6_556
Eu1 Eu2 C82 C81 -88.4(2) 6_556 .
Eu1 Eu2 O6B C27B -61(5) 6_556 .
Eu1 Eu2 O6A Eu1 -50.2(8) 6_556 .
Eu1 Eu2 O6A C27A 26(3) 6_556 .
Eu1 O19 C82 Eu2 -178.3(15) . .
Eu1 O19 C82 O19 177.3(3) . 6_556
Eu1 O19 C82 C81 4(2) . .
Eu1 O13 C54 C55 -130.2(11) . .
Eu1 O13 C54 O14 54(2) . .
Eu1 O11 C80 O12B 23(2) . .
Eu1 O11 C80 C78 -174.0(12) . 7_655
Eu1 O11 C80 O12A -15(2) . .
Eu1 O2 C1 O1B 12(5) . .
Eu1 O2 C1 C2 175.6(13) . .
Eu1 O2 C1 O1A -20(4) . .
Eu1 O1B C1 O2 -12(5) . .
Eu1 O1B C1 C2 -176.4(12) . .
Eu1 O1B C1 O1A 82.1(19) . .
Eu1 O18 C53 C51 -146.1(18) . 6_567
Eu1 O18 C53 O17 35(4) . .
Eu1 O12B C80 O11 -24(2) . .
Eu1 O12B C80 C78 173.3(12) . 7_655
Eu1 O12B C80 O12A 81.1(16) . .
Eu1 O5B C27B C24 151(3) . 7_765
Eu1 O5B C27B O6B -65(8) . .
Eu1 O6A C27A C24 -141(2) . 7_765
Eu1 O6A C27A O5A 26(2) . .
Eu3 O4 C15 C14 -169.7(8) . .
Eu3 O4 C15 O3 13(2) . .
Eu3 O8 C28 O7 -8.4(16) . .
Eu3 O8 C28 C29 173.6(11) . .
Eu3 O7 C28 O8 8.0(15) . .
Eu3 O7 C28 C29 -174.1(12) . .
Eu3 C28 C29 C32 46(10) . .
Eu3 C28 C29 C30 -134(9) . .
Eu2 O19 C82 O19 -4.4(15) . 6_556
Eu2 O19 C82 C81 -178.2(13) . .
Eu2 O14 C54 O13 -34(2) . .
Eu2 O14 C54 C55 150.3(9) . .
Eu2 O6B C27B O5B 0(7) . .
Eu2 O6B C27B C24 136(3) . 7_765
Eu2 O6A C27A Eu1 -87.5(17) . .
Eu2 O6A C27A C24 131.9(16) . 7_765
Eu2 O6A C27A O5A -61(3) . .
Eu4 O9 C42 O10 -7.3(17) . .
Eu4 O9 C42 C41 178.7(13) . .
Eu4 O10 C42 O9 7.1(16) . .
Eu4 O10 C42 C41 -179.1(15) . .
Eu4 C42 C41 C43 -164(21) . .
Eu4 C42 C41 C40 6(23) . .
O24 Eu4 O9 C42 -167.9(10) . .
O24 Eu4 O26 C68 5.8(17) . 8_576
O24 Eu4 O10 C42 4.5(11) . .
O24 Eu4 C42 O9 11.2(9) . .
O24 Eu4 C42 O10 -176.0(10) . .
O24 Eu4 C42 C41 -9(22) . .
O4 Eu3 O4 C15 -86.6(13) 6_557 .
O4 Eu3 O8 C28 -178.7(8) . .
O4 Eu3 O8 C28 -84.4(9) 6_557 .
O4 Eu3 O7 C28 86.0(9) 6_557 .
O4 Eu3 O7 C28 -178.7(10) . .
O4 Eu3 C28 O8 5(3) . .
O4 Eu3 C28 O8 94.9(9) 6_557 .
O4 Eu3 C28 O7 177(2) . .
O4 Eu3 C28 O7 -93.1(9) 6_557 .
O4 Eu3 C28 C29 37(10) 6_557 .
O4 Eu3 C28 C29 -53(11) . .
O23 Eu3 O4 C15 -8.5(13) . .
O23 Eu3 O8 C28 -162.7(10) . .
O23 Eu3 O7 C28 9.3(10) . .
O23 Eu3 C28 O8 16.2(9) . .
O23 Eu3 C28 O7 -171.8(9) . .
O23 Eu3 C28 C29 -42(10) . .
O19 Eu1 O13 C54 -61.9(13) . .
O19 Eu1 O11 C80 -169.3(10) . .
O19 Eu1 O2 C1 161.7(9) . .
O19 Eu1 O1B C1 -10(7) . .
O19 Eu1 O18 C53 151(2) . .
O19 Eu1 O12B C80 43(2) . .
O19 Eu1 C1 O2 -19.3(10) . .
O19 Eu1 C1 O1B 173(5) . .
O19 Eu1 C1 C2 -137(14) . .
O19 Eu1 C1 O1A 140(4) . .
O19 Eu1 C80 O11 11.1(10) . .
O19 Eu1 C80 O12B -146(2) . .
O19 Eu1 C80 C78 129(11) . 7_655
O19 Eu1 C80 O12A 176.6(16) . .
O19 Eu1 O5B C27B 81(5) . .
O19 Eu1 O6A Eu2 15.9(3) . .
O19 Eu1 O6A C27A -113.8(14) . .
O19 Eu1 C27A C24 178(2) . 7_765
O19 Eu1 C27A O6A 58.0(13) . .
O19 Eu1 C27A O5A -90.5(15) . .
O19 Eu1 O5A C27A 83.2(15) . .
O19 Eu1 O1A C1 -51(4) . .
O19 Eu1 O12A C80 -4(2) . .
O19 Eu2 O19 Eu1 -178.7(2) 6_556 .
O19 Eu2 O19 C82 2.6(9) 6_556 .
O19 Eu2 O14 C54 75.4(13) 6_556 .
O19 Eu2 O14 C54 33.5(13) . .
O19 Eu2 C82 O19 -175.4(15) 6_556 .
O19 Eu2 C82 O19 175.4(15) . 6_556
O19 Eu2 C82 C81 -87.7(8) 6_556 .
O19 Eu2 C82 C81 87.7(8) . .
O19 Eu2 O6B C27B -18(4) 6_556 .
O19 Eu2 O6B C27B 9(4) . .
O19 Eu2 O6A Eu1 -13.9(3) . .
O19 Eu2 O6A Eu1 -32.0(6) 6_556 .
O19 Eu2 O6A C27A 44(2) 6_556 .
O19 Eu2 O6A C27A 63(2) . .
O9 Eu4 O9 C42 120.5(9) 6_558 .
O9 Eu4 O26 C68 -61.5(18) . 8_576
O9 Eu4 O26 C68 -6(2) 6_558 8_576
O9 Eu4 O10 C42 -64.4(11) 6_558 .
O9 Eu4 O10 C42 -4.1(10) . .
O9 Eu4 C42 O9 -55.8(9) 6_558 .
O9 Eu4 C42 O10 172.8(17) . .
O9 Eu4 C42 O10 117.0(10) 6_558 .
O9 Eu4 C42 C41 -21(22) . .
O9 Eu4 C42 C41 -76(22) 6_558 .
O9 C42 C41 C43 175.6(17) . .
O9 C42 C41 C40 -14(2) . .
C60 C61 C119 C72 -178.6(11) . .
C60 C61 C62 C63 177.7(11) . .
C60 C57 C56 C55 -2(2) . .
C60 C59 C58 C55 4(2) . .
O13 Eu1 O19 Eu2 57.6(4) . .
O13 Eu1 O19 C82 -124.4(15) . .
O13 Eu1 O11 C80 -90.7(10) . .
O13 Eu1 O2 C1 -147.6(9) . .
O13 Eu1 O1B C1 154.6(16) . .
O13 Eu1 O18 C53 92(3) . .
O13 Eu1 O12B C80 103.4(19) . .
O13 Eu1 C1 O2 95.9(16) . .
O13 Eu1 C1 O1B -72(5) . .
O13 Eu1 C1 C2 -22(15) . .
O13 Eu1 C1 O1A -105(4) . .
O13 Eu1 C80 O11 85.4(10) . .
O13 Eu1 C80 O12B -71(2) . .
O13 Eu1 C80 C78 -157(11) . 7_655
O13 Eu1 C80 O12A -109.1(17) . .
O13 Eu1 O5B C27B 5(5) . .
O13 Eu1 O6A Eu2 -69.0(5) . .
O13 Eu1 O6A C27A 161.2(14) . .
O13 Eu1 C27A C24 102.4(19) . 7_765
O13 Eu1 C27A O6A -17.8(13) . .
O13 Eu1 C27A O5A -166.3(14) . .
O13 Eu1 O5A C27A 15.1(16) . .
O13 Eu1 O1A C1 147.1(10) . .
O13 Eu1 O12A C80 69.5(16) . .
C37 C45 C46 C47 -1.5(19) . .
C37 C45 C46 C48 174.7(12) . .
C37 C38 C39 C40 176.5(14) . .
C37 C38 C44 C43 -177.3(16) . .
C49 C48 C46 C45 -40.1(18) . .
C49 C48 C46 C47 136.0(14) . .
C45 C37 C36 C35 -1(2) . .
C45 C37 C38 C39 113.9(16) . .
C45 C37 C38 C44 -53(2) . .
C61 C60 C57 C56 179.4(13) . .
C61 C60 C59 C58 179.8(12) . .
C72 C73 C74 C75 -174.9(19) . .
C72 C73 C13B C9B 179(2) . .
C72 C73 C8A C3A -176(3) . .
C72 C73 C76 C77 -177(4) . .
C35 C47 C46 C45 -1(2) . .
C35 C47 C46 C48 -177.1(12) . .
C35 C34 C33 C32 178.2(14) . .
C0AA C48 C46 C45 137.1(13) . .
C0AA C48 C46 C47 -46.8(18) . .
C0AA C52 C51 C50 -1(2) . .
C0AA C52 C51 C53 179.5(13) . 6_547
C20 C8 C9 C10 -2.0(19) . .
C20 C19 C21 C26 31.7(19) . .
C20 C19 C21 C22 -153.5(13) . .
C119 C61 C62 C63 -2(2) . .
C119 C72 C71 C63 -2(2) . .
C119 C72 C73 C74 -32(3) . .
C119 C72 C73 C13B 146.7(19) . .
C119 C72 C73 C8A 44(3) . .
C119 C72 C73 C76 -151(2) . .
C7 C6 C5 C2 3(2) . .
C7 C8 C9 C10 -176.1(11) . .
C7 C4 C3 C2 0(2) . .
C31 C34 C33 C32 -3(2) . .
C6 C7 C8 C20 -141.6(13) . .
C6 C7 C8 C9 32.6(17) . .
C6 C7 C4 C3 3(2) . .
C6 C5 C2 C3 0(2) . .
C6 C5 C2 C1 171.6(13) . .
C5 C2 C3 C4 -2(2) . .
C5 C2 C1 Eu1 -59(15) . .
C5 C2 C1 O2 -174.7(15) . .
C5 C2 C1 O1B -11(5) . .
C5 C2 C1 O1A 21(4) . .
O11 Eu1 O19 Eu2 140.2(4) . .
O11 Eu1 O19 C82 -41.8(15) . .
O11 Eu1 O13 C54 -145.0(14) . .
O11 Eu1 O2 C1 -115.8(10) . .
O11 Eu1 O1B C1 73(4) . .
O11 Eu1 O18 C53 24(3) . .
O11 Eu1 O12B C80 12.7(13) . .
O11 Eu1 C1 O2 60.5(9) . .
O11 Eu1 C1 O1B -107(5) . .
O11 Eu1 C1 C2 -58(14) . .
O11 Eu1 C1 O1A -140(4) . .
O11 Eu1 C80 O12B -157(2) . .
O11 Eu1 C80 C78 118(11) . 7_655
O11 Eu1 C80 O12A 166(2) . .
O11 Eu1 O5B C27B 82(6) . .
O11 Eu1 O6A Eu2 -17.8(8) . .
O11 Eu1 O6A C27A -147.6(13) . .
O11 Eu1 C27A C24 178.5(15) . 7_765
O11 Eu1 C27A O6A 58.3(19) . .
O11 Eu1 C27A O5A -90.2(16) . .
O11 Eu1 O5A C27A 129.7(15) . .
O11 Eu1 O1A C1 42(4) . .
O11 Eu1 O12A C80 -7.9(11) . .
O11 C80 O12A Eu1 15(2) . .
C47 C35 C36 C37 -1(2) . .
C47 C35 C34 C31 -53(2) . .
C47 C35 C34 C33 125.5(15) . .
C43 C41 C40 C39 -10(3) . .
C8 C20 C19 C18 -0.1(19) . .
C8 C20 C19 C21 -178.5(12) . .
C8 C7 C6 C5 178.3(12) . .
C8 C7 C4 C3 -180.0(12) . .
C16 C17 C11 C12 4.7(19) . .
C16 C17 C11 C10 -175.1(12) . .
C16 C14 C13 C12 9(2) . .
C16 C14 C15 O4 -8(2) . .
C16 C14 C15 O3 169.8(14) . .
C48 C49 C50 C51 -3(2) . .
C48 C0AA C52 C51 0(2) . .
C52 C0AA C48 C49 -1(2) . .
C52 C0AA C48 C46 -178.5(12) . .
C52 C51 C50 C49 2(2) . .
C13 C14 C16 C17 -8(2) . .
C13 C14 C15 O4 177.0(13) . .
C13 C14 C15 O3 -5(2) . .
C13 C12 C11 C17 -3(2) . .
C13 C12 C11 C10 176.6(13) . .
C10 C18 C19 C20 0.4(18) . .
C10 C18 C19 C21 178.8(11) . .
C18 C10 C9 C8 2.2(18) . .
C18 C10 C11 C17 33.1(18) . .
C18 C10 C11 C12 -146.6(12) . .
C18 C19 C21 C26 -146.7(13) . .
C18 C19 C21 C22 28(2) . .
C63 C64 C70 C69 -173.3(16) . .
C63 C64 C65 C66 168.4(17) . .
C66 C67 C69 C70 -7(3) . .
C66 C67 C68 O15 -7(3) . .
C66 C67 C68 O26 169.9(15) . 8_575
C62 C61 C119 C72 1(2) . .
C62 C63 C64 C70 -153.7(15) . .
C62 C63 C64 C65 19(2) . .
C62 C63 C71 C72 1(2) . .
C64 C63 C62 C61 -173.6(13) . .
C64 C63 C71 C72 175.9(13) . .
C64 C70 C69 C67 -1(3) . .
O22 Eu3 O4 C15 -167.2(13) . .
O22 Eu3 O8 C28 -6.8(11) . .
O22 Eu3 O7 C28 167.2(10) . .
O22 Eu3 C28 O8 174.7(9) . .
O22 Eu3 C28 O7 -13.2(10) . .
O22 Eu3 C28 C29 116(10) . .
O26 Eu4 O9 C42 -90.1(10) . .
O26 Eu4 O9 C42 180.0(9) 6_558 .
O26 Eu4 O26 C68 82.3(18) 6_558 8_576
O26 Eu4 O10 C42 80.8(10) . .
O26 Eu4 O10 C42 -175.5(13) 6_558 .
O26 Eu4 C42 O9 0(3) 6_558 .
O26 Eu4 C42 O9 88.4(10) . .
O26 Eu4 C42 O10 173(2) 6_558 .
O26 Eu4 C42 O10 -98.8(10) . .
O26 Eu4 C42 C41 -21(24) 6_558 .
O26 Eu4 C42 C41 68(22) . .
O10 Eu4 O9 C42 3.9(9) . .
O10 Eu4 O9 C42 75.3(10) 6_558 .
O10 Eu4 O26 C68 -174.2(17) 6_558 8_576
O10 Eu4 O26 C68 -112.9(18) . 8_576
O10 Eu4 O10 C42 -113.0(10) 6_558 .
O10 Eu4 C42 O9 -172.8(17) . .
O10 Eu4 C42 O9 -107.2(10) 6_558 .
O10 Eu4 C42 O10 65.6(10) 6_558 .
O10 Eu4 C42 C41 -128(22) 6_558 .
O10 Eu4 C42 C41 167(23) . .
O10 C42 C41 C43 2(3) . .
O10 C42 C41 C40 171.9(16) . .
O2 Eu1 O19 Eu2 -144.4(4) . .
O2 Eu1 O19 C82 33.6(15) . .
O2 Eu1 O13 C54 -113.9(14) . .
O2 Eu1 O11 C80 103.9(10) . .
O2 Eu1 O1B C1 7(3) . .
O2 Eu1 O18 C53 -80(3) . .
O2 Eu1 O12B C80 -48(2) . .
O2 Eu1 C1 O1B -168(5) . .
O2 Eu1 C1 C2 -118(15) . .
O2 Eu1 C1 O1A 159(4) . .
O2 Eu1 C80 O11 -71.0(9) . .
O2 Eu1 C80 O12B 132(2) . .
O2 Eu1 C80 C78 47(11) . 7_655
O2 Eu1 C80 O12A 94.5(17) . .
O2 Eu1 O5B C27B 162(5) . .
O2 Eu1 O6A Eu2 82.3(5) . .
O2 Eu1 O6A C27A -47.5(14) . .
O2 Eu1 C27A C24 -101.0(19) . 7_765
O2 Eu1 C27A O6A 138.7(12) . .
O2 Eu1 C27A O5A -9.8(15) . .
O2 Eu1 O5A C27A 170.3(15) . .
O2 Eu1 O1A C1 -11(2) . .
O2 Eu1 O12A C80 -82.4(15) . .
O2 C1 O1A Eu1 20(4) . .
O8 Eu3 O4 C15 6.7(16) . .
O8 Eu3 O4 C15 59.8(13) 6_557 .
O8 Eu3 O8 C28 123.5(8) 6_557 .
O8 Eu3 O7 C28 -4.4(9) . .
O8 Eu3 O7 C28 -61.1(10) 6_557 .
O8 Eu3 C28 O8 -52.2(9) 6_557 .
O8 Eu3 C28 O7 119.9(9) 6_557 .
O8 Eu3 C28 O7 172.1(15) . .
O8 Eu3 C28 C29 -58(9) . .
O8 Eu3 C28 C29 -111(10) 6_557 .
O8 C28 C29 C32 -9(2) . .
O8 C28 C29 C30 170.8(15) . .
O7 Eu3 O4 C15 110.4(13) 6_557 .
O7 Eu3 O4 C15 178.7(14) . .
O7 Eu3 O8 C28 4.3(8) . .
O7 Eu3 O8 C28 80.5(9) 6_557 .
O7 Eu3 O7 C28 -109.9(9) 6_557 .
O7 Eu3 C28 O8 -172.1(15) . .
O7 Eu3 C28 O8 -102.3(9) 6_557 .
O7 Eu3 C28 O7 69.8(9) 6_557 .
O7 Eu3 C28 C29 -161(10) 6_557 .
O7 Eu3 C28 C29 130(10) . .
O7 C28 C29 C32 173.0(15) . .
O7 C28 C29 C30 -7(2) . .
C9 C10 C18 C19 -1.5(18) . .
C9 C10 C11 C17 -150.8(12) . .
C9 C10 C11 C12 29.5(18) . .
O1B Eu1 O19 Eu2 -131(3) . .
O1B Eu1 O19 C82 46(3) . .
O1B Eu1 O13 C54 129(4) . .
O1B Eu1 O11 C80 55.0(12) . .
O1B Eu1 O2 C1 -7(3) . .
O1B Eu1 O18 C53 -63(3) . .
O1B Eu1 O12B C80 -95(2) . .
O1B Eu1 C1 O2 168(5) . .
O1B Eu1 C1 C2 50(15) . .
O1B Eu1 C1 O1A -33(4) . .
O1B Eu1 C80 O11 -124.1(11) . .
O1B Eu1 C80 O12B 79(2) . .
O1B Eu1 C80 C78 -6(11) . 7_655
O1B Eu1 C80 O12A 41.4(17) . .
O1B Eu1 O5B C27B -144(5) . .
O1B Eu1 O6A Eu2 144.8(7) . .
O1B Eu1 O6A C27A 15.0(15) . .
O1B Eu1 C27A C24 -47(2) . 7_765
O1B Eu1 C27A O6A -167.5(13) . .
O1B Eu1 C27A O5A 44.1(16) . .
O1B Eu1 O5A C27A -137.1(17) . .
O1B Eu1 O1A C1 75(2) . .
O1B Eu1 O12A C80 -132(2) . .
O1B C1 O1A Eu1 -81(2) . .
C67 C66 C65 C64 11(3) . .
O18 Eu1 O19 Eu2 -2.1(7) . .
O18 Eu1 O19 C82 175.9(14) . .
O18 Eu1 O13 C54 80.6(14) . .
O18 Eu1 O11 C80 -23.2(11) . .
O18 Eu1 O2 C1 14.2(11) . .
O18 Eu1 O1B C1 -156(5) . .
O18 Eu1 O12B C80 -175(2) . .
O18 Eu1 C1 O2 -168.6(9) . .
O18 Eu1 C1 O1B 24(5) . .
O18 Eu1 C1 C2 73(14) . .
O18 Eu1 C1 O1A -9(4) . .
O18 Eu1 C80 O11 161.9(9) . .
O18 Eu1 C80 O12B 5(2) . .
O18 Eu1 C80 C78 -80(11) . 7_655
O18 Eu1 C80 O12A -32.6(17) . .
O18 Eu1 O5B C27B -72(5) . .
O18 Eu1 O6A Eu2 -152.7(6) . .
O18 Eu1 O6A C27A 77.5(14) . .
O18 Eu1 C27A C24 24.9(18) . 7_765
O18 Eu1 C27A O6A -95.3(13) . .
O18 Eu1 C27A O5A 116.2(15) . .
O18 Eu1 O5A C27A -59.0(15) . .
O18 Eu1 O1A C1 171(4) . .
O18 Eu1 O12A C80 148.6(16) . .
C57 C60 C61 C119 41.4(18) . .
C57 C60 C61 C62 -138.0(15) . .
C57 C60 C59 C58 -2(2) . .
C71 C72 C119 C61 1.0(19) . .
C71 C72 C73 C74 146.4(18) . .
C71 C72 C73 C13B -35(2) . .
C71 C72 C73 C8A -138(2) . .
C71 C72 C73 C76 27(3) . .
C71 C63 C62 C61 1(2) . .
C71 C63 C64 C70 32(2) . .
C71 C63 C64 C65 -154.9(17) . .
C4 C7 C6 C5 -5(2) . .
C4 C7 C8 C20 41.4(17) . .
C4 C7 C8 C9 -144.4(13) . .
C36 C37 C45 C46 2(2) . .
C36 C37 C38 C39 -60(2) . .
C36 C37 C38 C44 132.6(18) . .
C36 C35 C47 C46 2(2) . .
C36 C35 C34 C31 130.5(16) . .
C36 C35 C34 C33 -51(2) . .
C32 C29 C30 C31 -3(2) . .
O14 Eu2 O19 Eu1 -119.7(4) 6_556 .
O14 Eu2 O19 Eu1 -52.8(4) . .
O14 Eu2 O19 C82 61.5(9) 6_556 .
O14 Eu2 O19 C82 128.5(9) . .
O14 Eu2 O14 C54 148.6(12) 6_556 .
O14 Eu2 C82 O19 124.0(8) . 6_556
O14 Eu2 C82 O19 51.4(8) 6_556 6_556
O14 Eu2 C82 O19 -51.4(8) . .
O14 Eu2 C82 O19 -124.0(8) 6_556 .
O14 Eu2 C82 C81 -36.3(2) 6_556 .
O14 Eu2 C82 C81 36.3(2) . .
O14 Eu2 O6B C27B 134(3) 6_556 .
O14 Eu2 O6B C27B 89(4) . .
O14 Eu2 O6A Eu1 72.3(4) . .
O14 Eu2 O6A Eu1 88.2(8) 6_556 .
O14 Eu2 O6A C27A 164.7(18) 6_556 .
O14 Eu2 O6A C27A 149(2) . .
C19 C20 C8 C7 174.9(11) . .
C19 C20 C8 C9 0.9(19) . .
C19 C21 C26 C25 178.5(14) . .
C19 C21 C22 C23 174.3(15) . .
C73 C72 C119 C61 179.0(13) . .
C73 C72 C71 C63 179.9(12) . .
C73 C8A C3A C78 -14(6) . .
C59 C60 C61 C119 -140.9(13) . .
C59 C60 C61 C62 39.6(19) . .
C59 C60 C57 C56 2(2) . .
C34 C35 C47 C46 -174.2(13) . .
C34 C35 C36 C37 175.2(14) . .
C34 C31 C30 C29 -1(2) . .
C21 C26 C25 C24 4(2) . .
C21 C22 C23 C24 11(3) . .
C50 C49 C48 C0AA 2.6(19) . .
C50 C49 C48 C46 179.9(11) . .
C82 Eu2 O19 Eu1 178.8(10) . .
C82 Eu2 O14 C54 53.2(13) . .
C82 Eu2 O6B C27B -3(4) . .
C82 Eu2 O6A Eu1 -23.6(5) . .
C82 Eu2 O6A C27A 53(2) . .
O20 Eu2 O19 Eu1 95.2(4) . .
O20 Eu2 O19 C82 -83.5(8) . .
O20 Eu2 O14 C54 -29.8(17) . .
O20 Eu2 C82 O19 -92.3(8) . 6_556
O20 Eu2 C82 O19 92.3(8) . .
O20 Eu2 C82 C81 180.0 . .
O20 Eu2 O6B C27B -71(4) . .
O20 Eu2 O6A Eu1 -100.6(7) . .
O20 Eu2 O6A C27A -24(2) . .
C11 C17 C16 C14 1(2) . .
C11 C12 C13 C14 -4(2) . .
C11 C10 C18 C19 174.8(12) . .
C11 C10 C9 C8 -173.8(12) . .
C38 C37 C45 C46 -171.8(13) . .
C38 C37 C36 C35 173.2(14) . .
C38 C39 C40 C41 13(3) . .
C28 Eu3 O4 C15 3(3) . .
C28 Eu3 O4 C15 85.4(13) 6_557 .
C28 Eu3 O8 C28 102.3(10) 6_557 .
C28 Eu3 O7 C28 -86.4(11) 6_557 .
C28 Eu3 C28 O8 -77.3(10) 6_557 .
C28 Eu3 C28 O7 94.8(10) 6_557 .
C28 Eu3 C28 C29 -136(10) 6_557 .
C28 C29 C30 C31 177.0(14) . .
C15 C14 C16 C17 176.8(13) . .
C15 C14 C13 C12 -175.1(13) . .
C42 Eu4 O9 C42 97.9(11) 6_558 .
C42 Eu4 O26 C68 -6(4) 6_558 8_576
C42 Eu4 O26 C68 -88.0(18) . 8_576
C42 Eu4 O10 C42 -89.9(12) 6_558 .
C42 Eu4 C42 O9 -81.9(10) 6_558 .
C42 Eu4 C42 O10 90.9(11) 6_558 .
C42 Eu4 C42 C41 -103(22) 6_558 .
C42 C41 C40 C39 179.1(16) . .
O12B Eu1 O19 Eu2 116.6(9) . .
O12B Eu1 O19 C82 -65.5(17) . .
O12B Eu1 O13 C54 162.8(15) . .
O12B Eu1 O11 C80 -13.2(13) . .
O12B Eu1 O2 C1 -70.8(11) . .
O12B Eu1 O1B C1 122(5) . .
O12B Eu1 O18 C53 16(3) . .
O12B Eu1 C1 O2 111.7(10) . .
O12B Eu1 C1 O1B -56(5) . .
O12B Eu1 C1 C2 -6(14) . .
O12B Eu1 C1 O1A -89(4) . .
O12B Eu1 C80 O11 157(2) . .
O12B Eu1 C80 C78 -86(11) . 7_655
O12B Eu1 C80 O12A -37.8(14) . .
O12B Eu1 O5B C27B -64(6) . .
O12B Eu1 O6A Eu2 -101.5(12) . .
O12B Eu1 O6A C27A 128.7(17) . .
O12B Eu1 C27A C24 37(3) . 7_765
O12B Eu1 C27A O6A -83(2) . .
O12B Eu1 C27A O5A 129(2) . .
O12B Eu1 O5A C27A -96(2) . .
O12B Eu1 O1A C1 91(3) . .
O12B Eu1 O12A C80 72.3(17) . .
O12B C80 O12A Eu1 -79.7(16) . .
C54 C55 C58 C59 172.8(12) . .
C54 C55 C56 C57 -173.8(13) . .
C58 C55 C54 O13 12.7(19) . .
C58 C55 C54 O14 -171.4(13) . .
C58 C55 C56 C57 3(2) . .
C2 C1 O1A Eu1 -175.2(12) . .
C29 C32 C33 C34 -1(2) . .
C3 C2 C1 Eu1 113(14) . .
C3 C2 C1 O2 -3(2) . .
C3 C2 C1 O1B 161(5) . .
C3 C2 C1 O1A -167(4) . .
C1 C2 C3 C4 -173.3(14) . .
C41 C43 C44 C38 -13(3) . .
C39 C38 C44 C43 15(3) . .
C26 C21 C22 C23 -11(2) . .
C26 C25 C24 C23 -4(3) . .
C26 C25 C24 C27B -169(2) . 7_755
C26 C25 C24 C27A 176.4(19) . 7_755
C30 C31 C34 C35 -177.0(14) . .
C30 C31 C34 C33 4(2) . .
C56 C55 C54 O13 -170.6(13) . .
C56 C55 C54 O14 5.3(19) . .
C56 C55 C58 C59 -4(2) . .
C80 Eu1 O19 Eu2 135.4(4) . .
C80 Eu1 O19 C82 -46.6(15) . .
C80 Eu1 O13 C54 -170.9(14) . .
C80 Eu1 O2 C1 -90.7(10) . .
C80 Eu1 O1B C1 94(4) . .
C80 Eu1 O18 C53 13(3) . .
C80 Eu1 C1 O2 86.0(10) . .
C80 Eu1 C1 O1B -82(5) . .
C80 Eu1 C1 C2 -32(14) . .
C80 Eu1 C1 O1A -115(4) . .
C80 Eu1 O5B C27B -56(12) . .
C80 Eu1 O6A Eu2 -56.7(11) . .
C80 Eu1 O6A C27A 173.5(14) . .
C80 Eu1 C27A C24 81(7) . 7_765
C80 Eu1 C27A O6A -40(8) . .
C80 Eu1 C27A O5A 172(6) . .
C80 Eu1 O5A C27A -177.9(17) . .
C80 Eu1 O1A C1 65(4) . .
C80 C78 C75 C74 180.0(18) 7_665 .
C80 C78 C9B C13B -176(2) 7_665 .
C80 C78 C3A C8A -171(3) 7_665 .
C80 C78 C77 C76 179(4) 7_665 .
C33 C32 C29 C28 -175.7(14) . .
C33 C32 C29 C30 5(2) . .
O5B Eu1 O19 Eu2 -40.3(10) . .
O5B Eu1 O19 C82 137.7(18) . .
O5B Eu1 O13 C54 14.5(17) . .
O5B Eu1 O11 C80 -171(3) . .
O5B Eu1 O2 C1 85.5(13) . .
O5B Eu1 O1B C1 -92(4) . .
O5B Eu1 O18 C53 -168(3) . .
O5B Eu1 O12B C80 178.1(19) . .
O5B Eu1 C1 O2 -99.6(13) . .
O5B Eu1 C1 O1B 93(5) . .
O5B Eu1 C1 C2 142(14) . .
O5B Eu1 C1 O1A 60(4) . .
O5B Eu1 C80 O11 147(9) . .
O5B Eu1 C80 O12B -10(9) . .
O5B Eu1 C80 C78 -95(13) . 7_655
O5B Eu1 C80 O12A -47(9) . .
O5B Eu1 O6A Eu2 137(2) . .
O5B Eu1 O6A C27A 7(3) . .
O5B Eu1 C27A C24 -7(15) . 7_765
O5B Eu1 C27A O6A -127(15) . .
O5B Eu1 C27A O5A 84(14) . .
O5B Eu1 O5A C27A -10(3) . .
O5B Eu1 O1A C1 -121(4) . .
O5B Eu1 O12A C80 171(2) . .
C22 C21 C26 C25 3(2) . .
C22 C23 C24 C25 -3(3) . .
C22 C23 C24 C27B 154(3) . 7_755
C22 C23 C24 C27A 176.4(18) . 7_755
C53 C51 C50 C49 -178.1(12) 6_547 .
C70 C64 C65 C66 -18(3) . .
C65 C66 C67 C69 2(2) . .
C65 C66 C67 C68 180.0(17) . .
C65 C64 C70 C69 13(3) . .
C69 C67 C68 O15 171.3(18) . .
C69 C67 C68 O26 -12(3) . 8_575
C44 C43 C41 C42 -179.9(18) . .
C44 C43 C41 C40 10(3) . .
C44 C38 C39 C40 -15(2) . .
C68 C67 C69 C70 175.7(18) . .
O21 Eu2 O19 Eu1 2.2(17) . .
O21 Eu2 O19 C82 -176.6(17) . .
O21 Eu2 O14 C54 -126.0(14) . .
O21 Eu2 C82 O19 92.3(8) . .
O21 Eu2 C82 O19 -92.3(8) . 6_556
O21 Eu2 C82 C81 180.0 . .
O21 Eu2 O6B C27B 179(4) . .
O21 Eu2 O6A Eu1 157.8(7) . .
O21 Eu2 O6A C27A -126(2) . .
C78 C80 O12A Eu1 175.2(11) 7_655 .
C78 C75 C74 C73 -4(3) . .
C78 C9B C13B C73 -4(4) . .
C78 C77 C76 C73 -3(7) . .
C75 C78 C9B C13B 6(4) . .
C75 C78 C3A C8A 80(4) . .
C75 C78 C77 C76 -49(5) . .
C74 C73 C13B C9B -3(4) . .
C74 C73 C8A C3A -63(3) . .
C74 C73 C76 C77 50(5) . .
C9B C78 C75 C74 -3(3) . .
C9B C78 C3A C8A -48(4) . .
C9B C78 C77 C76 74(4) . .
C13B C73 C74 C75 7(3) . .
C13B C73 C8A C3A 64(4) . .
C13B C73 C76 C77 -70(4) . .
C8A C73 C74 C75 71(2) . .
C8A C73 C13B C9B -55(3) . .
C8A C73 C76 C77 -10(6) . .
C3A C78 C75 C74 -69(2) . .
C3A C78 C9B C13B 57(3) . .
C3A C78 C77 C76 7(6) . .
C77 C78 C75 C74 51(3) . .
C77 C78 C9B C13B -70(2) . .
C77 C78 C3A C8A 1(5) . .
C76 C73 C74 C75 -47(3) . .
C76 C73 C13B C9B 75(3) . .
C76 C73 C8A C3A 19(5) . .
C24 C27A O5A Eu1 128.5(19) 7_765 .
O6B Eu2 O19 Eu1 23.9(9) . .
O6B Eu2 O19 Eu1 146.1(14) 6_556 .
O6B Eu2 O19 C82 -154.9(12) . .
O6B Eu2 O19 C82 -32.7(16) 6_556 .
O6B Eu2 O14 C54 -164.8(17) 6_556 .
O6B Eu2 O14 C54 -61.9(15) . .
O6B Eu2 C82 O19 -156.5(12) . 6_556
O6B Eu2 C82 O19 28.1(13) . .
O6B Eu2 C82 O19 156.5(12) 6_556 .
O6B Eu2 C82 O19 -28.1(13) 6_556 6_556
O6B Eu2 C82 C81 -115.8(10) 6_556 .
O6B Eu2 C82 C81 115.8(10) . .
O6B Eu2 O6B C27B -135(3) 6_556 .
O6B Eu2 O6A Eu1 172(3) . .
O6B Eu2 O6A Eu1 -151.9(10) 6_556 .
O6B Eu2 O6A C27A -111(4) . .
O6B Eu2 O6A C27A -75(3) 6_556 .
O25 Eu4 O9 C42 -12.0(12) . .
O25 Eu4 O26 C68 165.4(18) . 8_576
O25 Eu4 O10 C42 164.1(11) . .
O25 Eu4 C42 O9 170.8(9) . .
O25 Eu4 C42 O10 -16.4(11) . .
O25 Eu4 C42 C41 150(22) . .
O6A Eu2 O19 Eu1 158.7(5) 6_556 .
O6A Eu2 O19 Eu1 21.6(5) . .
O6A Eu2 O19 C82 -157.1(9) . .
O6A Eu2 O19 C82 -20.1(10) 6_556 .
O6A Eu2 O14 C54 -41.3(13) . .
O6A Eu2 O14 C54 164.6(13) 6_556 .
O6A Eu2 C82 O19 -22.0(9) 6_556 6_556
O6A Eu2 C82 O19 22.0(9) . .
O6A Eu2 C82 O19 -162.7(8) . 6_556
O6A Eu2 C82 O19 162.7(8) 6_556 .
O6A Eu2 C82 C81 109.7(4) . .
O6A Eu2 C82 C81 -109.7(4) 6_556 .
O6A Eu2 O6B C27B -123(4) 6_556 .
O6A Eu2 O6B C27B 15(3) . .
O6A Eu2 O6A Eu1 -131.0(9) 6_556 .
O6A Eu2 O6A C27A -55(3) 6_556 .
O6A C27A O5A Eu1 -37(3) . .
O5A Eu1 O19 Eu2 -63.2(5) . .
O5A Eu1 O19 C82 114.7(15) . .
O5A Eu1 O13 C54 5.0(15) . .
O5A Eu1 O11 C80 145.5(10) . .
O5A Eu1 O2 C1 85.7(10) . .
O5A Eu1 O1B C1 -74(4) . .
O5A Eu1 O18 C53 -150(3) . .
O5A Eu1 O12B C80 -137.3(14) . .
O5A Eu1 C1 O2 -89.5(10) . .
O5A Eu1 C1 O1B 103(5) . .
O5A Eu1 C1 C2 152(14) . .
O5A Eu1 C1 O1A 70(4) . .
O5A Eu1 C80 O11 -82.7(19) . .
O5A Eu1 C80 O12B 121(2) . .
O5A Eu1 C80 C78 35(12) . 7_655
O5A Eu1 C80 O12A 83(2) . .
O5A Eu1 O5B C27B 162(7) . .
O5A Eu1 O6A Eu2 113.0(8) . .
O5A Eu1 O6A C27A -16.8(13) . .
O5A Eu1 C27A C24 -91(2) . 7_765
O5A Eu1 C27A O6A 148(2) . .
O5A Eu1 O1A C1 -103(4) . .
O5A Eu1 O12A C80 -146.7(11) . .
O1A Eu1 O19 Eu2 -114.2(16) . .
O1A Eu1 O19 C82 64(2) . .
O1A Eu1 O13 C54 104(4) . .
O1A Eu1 O11 C80 63.0(16) . .
O1A Eu1 O2 C1 12(2) . .
O1A Eu1 O1B C1 -75(2) . .
O1A Eu1 O18 C53 -78(3) . .
O1A Eu1 O12B C80 -99.4(19) . .
O1A Eu1 C1 O2 -159(4) . .
O1A Eu1 C1 O1B 33(4) . .
O1A Eu1 C1 C2 83(15) . .
O1A Eu1 C80 O11 -121.5(11) . .
O1A Eu1 C80 O12B 82(2) . .
O1A Eu1 C80 C78 -4(11) . 7_655
O1A Eu1 C80 O12A 44.0(18) . .
O1A Eu1 O5B C27B -148(5) . .
O1A Eu1 O6A Eu2 139.5(9) . .
O1A Eu1 O6A C27A 9.7(16) . .
O1A Eu1 C27A C24 -51(2) . 7_765
O1A Eu1 C27A O6A -171.0(15) . .
O1A Eu1 C27A O5A 40.5(16) . .
O1A Eu1 O5A C27A -136.7(16) . .
O1A Eu1 O12A C80 -134.3(17) . .
O12A Eu1 O19 Eu2 137.5(10) . .
O12A Eu1 O19 C82 -44.5(18) . .
O12A Eu1 O13 C54 163.6(14) . .
O12A Eu1 O11 C80 8.3(12) . .
O12A Eu1 O2 C1 -63.6(10) . .
O12A Eu1 O1B C1 115(5) . .
O12A Eu1 O18 C53 -1(3) . .
O12A Eu1 O12B C80 -73.7(16) . .
O12A Eu1 C1 O2 112.0(10) . .
O12A Eu1 C1 O1B -56(5) . .
O12A Eu1 C1 C2 -6(14) . .
O12A Eu1 C1 O1A -89(4) . .
O12A Eu1 C80 O11 -166(2) . .
O12A Eu1 C80 O12B 37.8(14) . .
O12A Eu1 C80 C78 -48(10) . 7_655
O12A Eu1 O5B C27B -96(5) . .
O12A Eu1 O6A Eu2 -120.4(12) . .
O12A Eu1 O6A C27A 109.8(18) . .
O12A Eu1 C27A C24 2(3) . 7_765
O12A Eu1 C27A O6A -118.0(19) . .
O12A Eu1 C27A O5A 93(2) . .
O12A Eu1 O5A C27A -124.1(17) . .
O12A Eu1 O1A C1 84(3) . .

loop_
_platon_squeeze_void_nr
_platon_squeeze_void_average_x
_platon_squeeze_void_average_y
_platon_squeeze_void_average_z
_platon_squeeze_void_volume
_platon_squeeze_void_count_electrons
_platon_squeeze_void_content
1 0.198 0.015 0.164 8468 2072 ' '
